data_4301077
loop_
_publ_author_name
'Michael D. Pluth'
'Darren W. Johnson'
'G\'eza Szigethy'
'Anna V. Davis'
'Simon J. Teat'
'Allen G. Oliver'
'Robert G. Bergman'
'Kenneth N. Raymond'

_publ_section_title
;
Structural Consequences of Anionic Host-Cationic Guest Interactions in a
Supramolecular Assembly
;
_journal_name_full 'Inorganic Chemistry'
_journal_page_first 111
_journal_page_last 120
_journal_paper_doi 10.1021/ic8012848
_journal_volume 48
_journal_year 2009
_chemical_formula_moiety 'C204 H174 Co3 Ga4 K9 N12 O36'
_chemical_formula_sum 'C204 H174 Co3 Ga4 K9 N12 O36'
_chemical_formula_weight 4177.12
_chemical_melting_point ?
_chemical_name_common '(Cp*2Co) Ga4L6 complex'
_chemical_name_systematic
; 
 ? 
;
_space_group_IT_number 228
_symmetry_cell_setting cubic
_symmetry_space_group_name_Hall '-F 4ud 2vw 3'
_symmetry_space_group_name_H-M 'F d -3 c :2'
_atom_sites_solution_hydrogens geom
_atom_sites_solution_primary direct
_atom_sites_solution_secondary difmap
_audit_creation_method SHELXL-97
_cell_angle_alpha 90.00
_cell_angle_beta 90.00
_cell_angle_gamma 90.00
_cell_formula_units_Z 16
_cell_length_a 50.004(2)
_cell_length_b 50.004(2)
_cell_length_c 50.004(2)
_cell_measurement_reflns_used 9206
_cell_measurement_temperature 173(2)
_cell_measurement_theta_max 22.518
_cell_measurement_theta_min 2.176
_cell_volume 125030(9)
_computing_cell_refinement 'SAINT v. 7.23'
_computing_data_collection 'Bruker APEX2 v. 2.0.2'
_computing_data_reduction 'SAINT v. 7.23'
_computing_molecular_graphics 'ORTEP-3 v.1.08, POV-Ray v3.6.1c.icl8.win32'
_computing_publication_material 'ORTEP-3 v.1.08, POV-Ray v3.6.1c.icl8.win32'
_computing_structure_refinement 'SHELXL-97 (Sheldrick, 1997)'
_computing_structure_solution 'SHELXS-97 (Sheldrick, 1990)'
_diffrn_ambient_temperature 173(2)
_diffrn_detector_area_resol_mean 3.623
_diffrn_measured_fraction_theta_full 0.998
_diffrn_measured_fraction_theta_max 0.998
_diffrn_measurement_device_type 'Bruker Platinum 200'
_diffrn_measurement_method \w-scans
_diffrn_radiation_monochromator 'channel cut Si-<111> crystal'
_diffrn_radiation_source 'Advanced Light Source Station 11.3.1'
_diffrn_radiation_type synchrotron
_diffrn_radiation_wavelength 0.77490
_diffrn_reflns_av_R_equivalents 0.1053
_diffrn_reflns_av_sigmaI/netI 0.0354
_diffrn_reflns_limit_h_max 46
_diffrn_reflns_limit_h_min -45
_diffrn_reflns_limit_k_max 35
_diffrn_reflns_limit_k_min -49
_diffrn_reflns_limit_l_max 49
_diffrn_reflns_limit_l_min -45
_diffrn_reflns_number 73270
_diffrn_reflns_theta_full 22.79
_diffrn_reflns_theta_max 22.79
_diffrn_reflns_theta_min 1.26
_diffrn_standards_number 0
_exptl_absorpt_coefficient_mu 0.835
_exptl_absorpt_correction_T_max 0.7877
_exptl_absorpt_correction_T_min 0.7877
_exptl_absorpt_correction_type multi-scan
_exptl_absorpt_process_details 'Blessing, 1995'
_exptl_crystal_colour yellow
_exptl_crystal_density_diffrn 0.888
_exptl_crystal_density_meas ?
_exptl_crystal_density_method .
_exptl_crystal_description cube
_exptl_crystal_F_000 34336
_exptl_crystal_size_max 0.30
_exptl_crystal_size_mid 0.30
_exptl_crystal_size_min 0.30
_platon_squeeze_details
;
;
_refine_diff_density_max 0.610
_refine_diff_density_min -0.406
_refine_diff_density_rms 0.101
_refine_ls_extinction_method none
_refine_ls_goodness_of_fit_ref 1.195
_refine_ls_hydrogen_treatment constr
_refine_ls_matrix_type full
_refine_ls_number_parameters 177
_refine_ls_number_reflns 2738
_refine_ls_number_restraints 145
_refine_ls_restrained_S_all 1.181
_refine_ls_R_factor_all 0.2242
_refine_ls_R_factor_gt 0.1469
_refine_ls_shift/su_max 0.000
_refine_ls_shift/su_mean 0.000
_refine_ls_structure_factor_coef Fsqd
_refine_ls_weighting_details 'calc w=1/[\s^2^(Fo^2^)+(0.2000P)^2^+0.0000P] where P=(Fo^2^+2Fc^2^)/3'
_refine_ls_weighting_scheme calc
_refine_ls_wR_factor_gt 0.3666
_refine_ls_wR_factor_ref 0.4067
_reflns_number_gt 1091
_reflns_number_total 2738
_reflns_threshold_expression >2sigma(I)
_cod_data_source_file ic8012848_si_002_4.cif
_cod_data_source_block Structure6
_cod_depositor_comments
;
The following automatic conversions were performed:

'_chemical_melting_point' value 'not measured' was changed to '?' -
the value is undefined or not given.

Automatic conversion script
Id: cif_fix_values 1646 2011-03-28 12:23:43Z adriana 
;
_cod_original_sg_symbol_H-M 'F d -3 c'
_cod_database_code 4301077

loop_
_symmetry_equiv_pos_as_xyz
'x, y, z'
'-x+1/4, -y+3/4, z+1/2'
'-x+3/4, y+1/2, -z+1/4'
'x+1/2, -y+1/4, -z+3/4'
'z, x, y'
'z+1/2, -x+1/4, -y+3/4'
'-z+1/4, -x+3/4, y+1/2'
'-z+3/4, x+1/2, -y+1/4'
'y, z, x'
'-y+3/4, z+1/2, -x+1/4'
'y+1/2, -z+1/4, -x+3/4'
'-y+1/4, -z+3/4, x+1/2'
'y+3/4, x+1/4, -z'
'-y+1/2, -x+1/2, -z+1/2'
'y+1/4, -x, z+3/4'
'-y, x+3/4, z+1/4'
'x+3/4, z+1/4, -y'
'-x, z+3/4, y+1/4'
'-x+1/2, -z+1/2, -y+1/2'
'x+1/4, -z, y+3/4'
'z+3/4, y+1/4, -x'
'z+1/4, -y, x+3/4'
'-z, y+3/4, x+1/4'
'-z+1/2, -y+1/2, -x+1/2'
'x, y+1/2, z+1/2'
'-x+1/4, -y+5/4, z+1'
'-x+3/4, y+1, -z+3/4'
'x+1/2, -y+3/4, -z+5/4'
'z, x+1/2, y+1/2'
'z+1/2, -x+3/4, -y+5/4'
'-z+1/4, -x+5/4, y+1'
'-z+3/4, x+1, -y+3/4'
'y, z+1/2, x+1/2'
'-y+3/4, z+1, -x+3/4'
'y+1/2, -z+3/4, -x+5/4'
'-y+1/4, -z+5/4, x+1'
'y+3/4, x+3/4, -z+1/2'
'-y+1/2, -x+1, -z+1'
'y+1/4, -x+1/2, z+5/4'
'-y, x+5/4, z+3/4'
'x+3/4, z+3/4, -y+1/2'
'-x, z+5/4, y+3/4'
'-x+1/2, -z+1, -y+1'
'x+1/4, -z+1/2, y+5/4'
'z+3/4, y+3/4, -x+1/2'
'z+1/4, -y+1/2, x+5/4'
'-z, y+5/4, x+3/4'
'-z+1/2, -y+1, -x+1'
'x+1/2, y, z+1/2'
'-x+3/4, -y+3/4, z+1'
'-x+5/4, y+1/2, -z+3/4'
'x+1, -y+1/4, -z+5/4'
'z+1/2, x, y+1/2'
'z+1, -x+1/4, -y+5/4'
'-z+3/4, -x+3/4, y+1'
'-z+5/4, x+1/2, -y+3/4'
'y+1/2, z, x+1/2'
'-y+5/4, z+1/2, -x+3/4'
'y+1, -z+1/4, -x+5/4'
'-y+3/4, -z+3/4, x+1'
'y+5/4, x+1/4, -z+1/2'
'-y+1, -x+1/2, -z+1'
'y+3/4, -x, z+5/4'
'-y+1/2, x+3/4, z+3/4'
'x+5/4, z+1/4, -y+1/2'
'-x+1/2, z+3/4, y+3/4'
'-x+1, -z+1/2, -y+1'
'x+3/4, -z, y+5/4'
'z+5/4, y+1/4, -x+1/2'
'z+3/4, -y, x+5/4'
'-z+1/2, y+3/4, x+3/4'
'-z+1, -y+1/2, -x+1'
'x+1/2, y+1/2, z'
'-x+3/4, -y+5/4, z+1/2'
'-x+5/4, y+1, -z+1/4'
'x+1, -y+3/4, -z+3/4'
'z+1/2, x+1/2, y'
'z+1, -x+3/4, -y+3/4'
'-z+3/4, -x+5/4, y+1/2'
'-z+5/4, x+1, -y+1/4'
'y+1/2, z+1/2, x'
'-y+5/4, z+1, -x+1/4'
'y+1, -z+3/4, -x+3/4'
'-y+3/4, -z+5/4, x+1/2'
'y+5/4, x+3/4, -z'
'-y+1, -x+1, -z+1/2'
'y+3/4, -x+1/2, z+3/4'
'-y+1/2, x+5/4, z+1/4'
'x+5/4, z+3/4, -y'
'-x+1/2, z+5/4, y+1/4'
'-x+1, -z+1, -y+1/2'
'x+3/4, -z+1/2, y+3/4'
'z+5/4, y+3/4, -x'
'z+3/4, -y+1/2, x+3/4'
'-z+1/2, y+5/4, x+1/4'
'-z+1, -y+1, -x+1/2'
'-x, -y, -z'
'x-1/4, y-3/4, -z-1/2'
'x-3/4, -y-1/2, z-1/4'
'-x-1/2, y-1/4, z-3/4'
'-z, -x, -y'
'-z-1/2, x-1/4, y-3/4'
'z-1/4, x-3/4, -y-1/2'
'z-3/4, -x-1/2, y-1/4'
'-y, -z, -x'
'y-3/4, -z-1/2, x-1/4'
'-y-1/2, z-1/4, x-3/4'
'y-1/4, z-3/4, -x-1/2'
'-y-3/4, -x-1/4, z'
'y-1/2, x-1/2, z-1/2'
'-y-1/4, x, -z-3/4'
'y, -x-3/4, -z-1/4'
'-x-3/4, -z-1/4, y'
'x, -z-3/4, -y-1/4'
'x-1/2, z-1/2, y-1/2'
'-x-1/4, z, -y-3/4'
'-z-3/4, -y-1/4, x'
'-z-1/4, y, -x-3/4'
'z, -y-3/4, -x-1/4'
'z-1/2, y-1/2, x-1/2'
'-x, -y+1/2, -z+1/2'
'x-1/4, y-1/4, -z'
'x-3/4, -y, z+1/4'
'-x-1/2, y+1/4, z-1/4'
'-z, -x+1/2, -y+1/2'
'-z-1/2, x+1/4, y-1/4'
'z-1/4, x-1/4, -y'
'z-3/4, -x, y+1/4'
'-y, -z+1/2, -x+1/2'
'y-3/4, -z, x+1/4'
'-y-1/2, z+1/4, x-1/4'
'y-1/4, z-1/4, -x'
'-y-3/4, -x+1/4, z+1/2'
'y-1/2, x, z'
'-y-1/4, x+1/2, -z-1/4'
'y, -x-1/4, -z+1/4'
'-x-3/4, -z+1/4, y+1/2'
'x, -z-1/4, -y+1/4'
'x-1/2, z, y'
'-x-1/4, z+1/2, -y-1/4'
'-z-3/4, -y+1/4, x+1/2'
'-z-1/4, y+1/2, -x-1/4'
'z, -y-1/4, -x+1/4'
'z-1/2, y, x'
'-x+1/2, -y, -z+1/2'
'x+1/4, y-3/4, -z'
'x-1/4, -y-1/2, z+1/4'
'-x, y-1/4, z-1/4'
'-z+1/2, -x, -y+1/2'
'-z, x-1/4, y-1/4'
'z+1/4, x-3/4, -y'
'z-1/4, -x-1/2, y+1/4'
'-y+1/2, -z, -x+1/2'
'y-1/4, -z-1/2, x+1/4'
'-y, z-1/4, x-1/4'
'y+1/4, z-3/4, -x'
'-y-1/4, -x-1/4, z+1/2'
'y, x-1/2, z'
'-y+1/4, x, -z-1/4'
'y+1/2, -x-3/4, -z+1/4'
'-x-1/4, -z-1/4, y+1/2'
'x+1/2, -z-3/4, -y+1/4'
'x, z-1/2, y'
'-x+1/4, z, -y-1/4'
'-z-1/4, -y-1/4, x+1/2'
'-z+1/4, y, -x-1/4'
'z+1/2, -y-3/4, -x+1/4'
'z, y-1/2, x'
'-x+1/2, -y+1/2, -z'
'x+1/4, y-1/4, -z-1/2'
'x-1/4, -y, z-1/4'
'-x, y+1/4, z-3/4'
'-z+1/2, -x+1/2, -y'
'-z, x+1/4, y-3/4'
'z+1/4, x-1/4, -y-1/2'
'z-1/4, -x, y-1/4'
'-y+1/2, -z+1/2, -x'
'y-1/4, -z, x-1/4'
'-y, z+1/4, x-3/4'
'y+1/4, z-1/4, -x-1/2'
'-y-1/4, -x+1/4, z'
'y, x, z-1/2'
'-y+1/4, x+1/2, -z-3/4'
'y+1/2, -x-1/4, -z-1/4'
'-x-1/4, -z+1/4, y'
'x+1/2, -z-1/4, -y-1/4'
'x, z, y-1/2'
'-x+1/4, z+1/2, -y-3/4'
'-z-1/4, -y+1/4, x'
'-z+1/4, y+1/2, -x-3/4'
'z+1/2, -y-1/4, -x-1/4'
'z, y, x-1/2'

loop_
_atom_site_label
_atom_site_type_symbol
_atom_site_fract_x
_atom_site_fract_y
_atom_site_fract_z
_atom_site_U_iso_or_equiv
_atom_site_adp_type
_atom_site_occupancy
_atom_site_symmetry_multiplicity
_atom_site_calc_flag
_atom_site_refinement_flags
_atom_site_disorder_assembly
_atom_site_disorder_group
Ga01 Ga 0.46404(3) 0.46404(3) 0.28596(3) 0.1904(15) Uani 1 3 d SD . .
Co1 Co 0.3750 0.3750 0.3750 0.187(2) Uani 1 12 d SG . .
C1 C 0.3967(5) 0.3900(8) 0.3433(4) 0.161(9) Uiso 0.08 1 d PG A -1
C2 C 0.3703(6) 0.4012(5) 0.3436(5) 0.161(9) Uiso 0.08 1 d PG A -1
C3 C 0.3518(4) 0.3797(5) 0.3411(2) 0.161(9) Uiso 0.08 1 d PG A -1
C4 C 0.3664(5) 0.3553(6) 0.3395(4) 0.161(9) Uiso 0.08 1 d PG A -1
C5 C 0.3943(4) 0.3617(8) 0.3408(3) 0.161(9) Uiso 0.08 1 d PG A -1
C6 C 0.4222(7) 0.4057(12) 0.3431(8) 0.161(9) Uiso 0.08 1 d PG A -1
C7 C 0.3635(11) 0.4303(5) 0.3458(10) 0.161(9) Uiso 0.08 1 d PG A -1
C8 C 0.3219(4) 0.3824(9) 0.3390(6) 0.161(9) Uiso 0.08 1 d PG A -1
C9 C 0.3548(9) 0.3279(6) 0.3365(9) 0.161(9) Uiso 0.08 1 d PG A -1
C10 C 0.4169(6) 0.3425(12) 0.3382(7) 0.161(9) Uiso 0.08 1 d PG A -1
C11 C 0.3829(5) 0.3942(6) 0.4096(4) 0.161(9) Uiso 0.08 1 d PG B -1
C12 C 0.3551(4) 0.3877(8) 0.4083(3) 0.161(9) Uiso 0.08 1 d PG B -1
C13 C 0.3526(5) 0.3594(8) 0.4058(4) 0.161(9) Uiso 0.08 1 d PG B -1
C14 C 0.3790(6) 0.3482(5) 0.4055(5) 0.161(9) Uiso 0.08 1 d PG B -1
C15 C 0.3976(4) 0.3697(5) 0.4080(2) 0.161(9) Uiso 0.08 1 d PG B -1
C16 C 0.3946(9) 0.4216(6) 0.4125(9) 0.161(9) Uiso 0.08 1 d PG B -1
C17 C 0.3324(6) 0.4069(12) 0.4109(7) 0.161(9) Uiso 0.08 1 d PG B -1
C18 C 0.3271(7) 0.3441(12) 0.4052(8) 0.161(9) Uiso 0.08 1 d PG B -1
C19 C 0.3858(11) 0.3192(4) 0.4033(10) 0.161(9) Uiso 0.08 1 d PG B -1
C20 C 0.4269(4) 0.3674(8) 0.4102(5) 0.161(9) Uiso 0.08 1 d PG B -1
Co2 Co 0.2500 0.5000 0.2500 0.195(2) Uani 1 6 d SG . .
C21 C 0.2366(3) 0.5210(3) 0.2828(2) 0.330(11) Uiso 0.17 1 d PG C -1
C22 C 0.2267(3) 0.4941(4) 0.2831(2) 0.330(11) Uiso 0.17 1 d PG C -1
C23 C 0.21143(10) 0.4902(3) 0.2593(3) 0.330(11) Uiso 0.17 1 d PG C -1
C24 C 0.21212(12) 0.5143(3) 0.2441(3) 0.330(11) Uiso 0.17 1 d PG C -1
C25 C 0.2276(3) 0.5334(2) 0.2587(4) 0.330(11) Uiso 0.17 1 d PG C -1
C26 C 0.2521(6) 0.5343(5) 0.3044(3) 0.330(11) Uiso 0.17 1 d PG C -1
C27 C 0.2311(5) 0.4740(6) 0.3048(3) 0.330(11) Uiso 0.17 1 d PG C -1
C28 C 0.1962(3) 0.4653(4) 0.2522(5) 0.330(11) Uiso 0.17 1 d PG C -1
C29 C 0.1986(3) 0.5189(5) 0.2177(5) 0.330(11) Uiso 0.17 1 d PG C -1
C30 C 0.2322(5) 0.56182(14) 0.2510(6) 0.330(11) Uiso 0.17 1 d PG C -1
C31 C 0.28791(12) 0.4857(3) 0.2560(3) 0.330(11) Uiso 0.17 1 d PG C -1
C32 C 0.2724(3) 0.4666(2) 0.2413(4) 0.330(11) Uiso 0.17 1 d PG C -1
C33 C 0.2634(3) 0.4790(3) 0.2172(2) 0.330(11) Uiso 0.17 1 d PG C -1
C34 C 0.2733(3) 0.5059(4) 0.2169(2) 0.330(11) Uiso 0.17 1 d PG C -1
C35 C 0.28858(10) 0.5098(3) 0.2407(3) 0.330(11) Uiso 0.17 1 d PG C -1
C36 C 0.3014(3) 0.4811(5) 0.2823(5) 0.330(11) Uiso 0.17 1 d PG C -1
C37 C 0.2678(5) 0.43818(14) 0.2490(6) 0.330(11) Uiso 0.17 1 d PG C -1
C38 C 0.2479(6) 0.4658(5) 0.1956(3) 0.330(11) Uiso 0.17 1 d PG C -1
C39 C 0.2689(5) 0.5260(6) 0.1952(3) 0.330(11) Uiso 0.17 1 d PG C -1
C40 C 0.3038(3) 0.5347(4) 0.2478(5) 0.330(11) Uiso 0.17 1 d PG C -1
O001 O 0.42601(15) 0.45900(15) 0.27921(15) 0.188(3) Uani 1 1 d D . .
O002 O 0.4571(2) 0.50115(14) 0.27676(18) 0.213(3) Uani 1 1 d D . .
O003 O 0.3483(3) 0.46266(16) 0.2458(2) 0.247(4) Uani 1 1 d . . .
N001 N 0.3795(2) 0.4351(2) 0.26489(19) 0.198(4) Uani 1 1 d . . .
H001 H 0.3951 0.4348 0.2731 0.237 Uiso 1 1 calc R . .
C001 C 0.4143(3) 0.4820(3) 0.2687(2) 0.191(4) Uani 1 1 d DU . .
C002 C 0.4307(3) 0.5042(3) 0.2681(2) 0.201(4) Uani 1 1 d DU . .
C003 C 0.4199(3) 0.5282(3) 0.2594(2) 0.224(5) Uani 1 1 d DU . .
H003 H 0.4308 0.5438 0.2591 0.269 Uiso 1 1 calc R . .
C004 C 0.3934(3) 0.5300(3) 0.2510(3) 0.235(5) Uani 1 1 d DU . .
H004 H 0.3859 0.5466 0.2456 0.282 Uiso 1 1 calc R . .
C005 C 0.3784(3) 0.5071(3) 0.2510(3) 0.219(5) Uani 1 1 d DU . .
H005 H 0.3606 0.5077 0.2444 0.263 Uiso 1 1 calc R . .
C006 C 0.3883(3) 0.4832(3) 0.2602(3) 0.192(4) Uani 1 1 d DU . .
C007 C 0.3726(4) 0.4590(4) 0.2561(3) 0.203(6) Uani 1 1 d . . .
C008 C 0.3815(3) 0.3869(2) 0.2636(3) 0.197(5) Uani 1 1 d DU . .
C009 C 0.3674(3) 0.4110(3) 0.2639(2) 0.218(5) Uani 1 1 d DU . .
C010 C 0.3400(3) 0.4103(2) 0.2635(3) 0.227(5) Uani 1 1 d DU . .
H010 H 0.3299 0.4264 0.2639 0.272 Uiso 1 1 calc R . .
C011 C 0.3273(3) 0.3856(3) 0.2623(3) 0.227(5) Uani 1 1 d DU . .
H011 H 0.3084 0.3849 0.2613 0.273 Uiso 1 1 calc R . .
C012 C 0.3415(3) 0.3622(3) 0.2625(3) 0.223(5) Uani 1 1 d DU . .
H012 H 0.3325 0.3455 0.2620 0.268 Uiso 1 1 calc R . .
K1 K 0.5000 0.53279(8) 0.28279(8) 0.084(2) Uani 0.33 2 d SP . .
O1S O 0.4521(8) 0.5719(8) 0.3145(8) 0.260(15) Uiso 0.25 1 d PD . .
C1S C 0.4362(13) 0.5527(12) 0.3278(14) 0.30(3) Uiso 0.25 1 d PD . .
O2S O 0.5000 0.5000 0.2500 0.347(17) Uiso 1 6 d S . .

loop_
_atom_site_aniso_label
_atom_site_aniso_U_11
_atom_site_aniso_U_22
_atom_site_aniso_U_33
_atom_site_aniso_U_23
_atom_site_aniso_U_13
_atom_site_aniso_U_12
Ga01 0.1904(15) 0.1904(15) 0.1904(15) 0.0335(8) 0.0335(8) -0.0335(8)
Co1 0.187(2) 0.187(2) 0.187(2) 0.000 0.000 0.000
Co2 0.195(2) 0.195(2) 0.195(2) 0.0278(14) -0.0278(14) 0.0278(14)
O001 0.208(7) 0.168(6) 0.188(7) 0.033(5) 0.055(5) -0.034(5)
O002 0.239(9) 0.156(7) 0.244(8) 0.021(5) 0.053(6) -0.089(6)
O003 0.344(13) 0.149(7) 0.248(10) 0.050(6) 0.010(9) -0.011(7)
N001 0.215(10) 0.142(8) 0.237(10) 0.044(7) -0.037(7) 0.025(8)
C001 0.212(10) 0.170(8) 0.190(9) 0.045(8) 0.013(8) -0.038(8)
C002 0.225(10) 0.169(10) 0.210(9) 0.048(8) 0.021(9) -0.045(8)
C003 0.233(10) 0.181(8) 0.259(11) 0.057(8) 0.026(9) -0.026(9)
C004 0.234(11) 0.188(9) 0.283(11) 0.062(9) 0.026(10) -0.025(8)
C005 0.216(10) 0.189(10) 0.252(10) 0.069(9) 0.028(8) -0.022(7)
C006 0.194(10) 0.167(8) 0.213(10) 0.036(8) 0.033(8) -0.028(9)
C007 0.237(17) 0.212(18) 0.160(11) 0.001(10) -0.050(10) 0.049(14)
C008 0.155(10) 0.142(10) 0.294(13) 0.028(8) -0.016(9) -0.027(7)
C009 0.189(9) 0.142(9) 0.322(12) 0.031(10) -0.003(10) -0.032(8)
C010 0.180(9) 0.159(8) 0.343(13) 0.038(9) 0.021(10) 0.000(7)
C011 0.179(9) 0.160(9) 0.343(12) 0.009(11) -0.004(9) -0.007(7)
C012 0.178(11) 0.154(9) 0.337(14) 0.004(11) 0.003(11) -0.015(8)
K1 0.095(4) 0.079(3) 0.079(3) 0.022(3) 0.030(2) -0.030(2)

loop_
_atom_type_symbol
_atom_type_description
_atom_type_scat_dispersion_real
_atom_type_scat_dispersion_imag
_atom_type_scat_source
C C -0.0020 0.0020 'International Tables Vol C Tables 4.2.6.8 and 6.1.1.4'
H H 0.0000 0.0000 'International Tables Vol C Tables 4.2.6.8 and 6.1.1.4'
N N -0.0031 0.0040 'International Tables Vol C Tables 4.2.6.8 and 6.1.1.4'
O O -0.0041 0.0074 'International Tables Vol C Tables 4.2.6.8 and 6.1.1.4'
Co Co 0.1756 1.1428 'International Tables Vol C Tables 4.2.6.8 and 6.1.1.4'
Ga Ga 0.0992 1.8807 'International Tables Vol C Tables 4.2.6.8 and 6.1.1.4'
K K 0.1807 0.2973 'International Tables Vol C Tables 4.2.6.8 and 6.1.1.4'

loop_
_geom_angle_atom_site_label_1
_geom_angle_atom_site_label_2
_geom_angle_atom_site_label_3
_geom_angle
_geom_angle_site_symmetry_1
_geom_angle_site_symmetry_3
_geom_angle_publ_flag
O002 Ga01 O002 89.2(4) 83_455 32_545 ?
O002 Ga01 O002 89.2(4) 83_455 . ?
O002 Ga01 O002 89.2(4) 32_545 . ?
O002 Ga01 O001 173.7(3) 83_455 . ?
O002 Ga01 O001 92.5(3) 32_545 . ?
O002 Ga01 O001 84.8(4) . . ?
O002 Ga01 O001 92.5(3) 83_455 32_545 ?
O002 Ga01 O001 84.8(4) 32_545 32_545 ?
O002 Ga01 O001 173.7(3) . 32_545 ?
O001 Ga01 O001 93.7(3) . 32_545 ?
O002 Ga01 O001 84.8(4) 83_455 83_455 ?
O002 Ga01 O001 173.7(3) 32_545 83_455 ?
O002 Ga01 O001 92.5(3) . 83_455 ?
O001 Ga01 O001 93.7(3) . 83_455 ?
O001 Ga01 O001 93.7(3) 32_545 83_455 ?
O002 Ga01 K1 39.4(3) 83_455 83_455 ?
O002 Ga01 K1 49.9(2) 32_545 83_455 ?
O002 Ga01 K1 90.5(3) . 83_455 ?
O001 Ga01 K1 142.1(2) . 83_455 ?
O001 Ga01 K1 86.9(2) 32_545 83_455 ?
O001 Ga01 K1 124.0(2) 83_455 83_455 ?
O002 Ga01 K1 49.9(2) 83_455 . ?
O002 Ga01 K1 90.5(3) 32_545 . ?
O002 Ga01 K1 39.4(3) . . ?
O001 Ga01 K1 124.0(2) . . ?
O001 Ga01 K1 142.1(2) 32_545 . ?
O001 Ga01 K1 86.9(2) 83_455 . ?
K1 Ga01 K1 62.28(11) 83_455 . ?
O002 Ga01 K1 90.5(3) 83_455 32_545 ?
O002 Ga01 K1 39.4(3) 32_545 32_545 ?
O002 Ga01 K1 49.9(2) . 32_545 ?
O001 Ga01 K1 86.9(2) . 32_545 ?
O001 Ga01 K1 124.0(2) 32_545 32_545 ?
O001 Ga01 K1 142.1(2) 83_455 32_545 ?
K1 Ga01 K1 62.28(11) 83_455 32_545 ?
K1 Ga01 K1 62.28(11) . 32_545 ?
C11 Co1 C11 61.9(16) 5 78_455 ?
C11 Co1 C11 48.0(10) 5 9 ?
C11 Co1 C11 81.6(6) 78_455 9 ?
C11 Co1 C11 81.6(7) 5 83_455 ?
C11 Co1 C11 48.0(12) 78_455 83_455 ?
C11 Co1 C11 123.3(9) 9 83_455 ?
C11 Co1 C11 109.4(11) 5 76_455 ?
C11 Co1 C11 48.0(14) 78_455 76_455 ?
C11 Co1 C11 118.9(10) 9 76_455 ?
C11 Co1 C11 48.0(19) 83_455 76_455 ?
C11 Co1 C11 48.0(11) 5 . ?
C11 Co1 C11 109.4(16) 78_455 . ?
C11 Co1 C11 48.0(18) 9 . ?
C11 Co1 C11 118.9(9) 83_455 . ?
C11 Co1 C11 157.39(6) 76_455 . ?
C11 Co1 C11 118.9(14) 5 60_554 ?
C11 Co1 C11 109.4(2) 78_455 60_554 ?
C11 Co1 C11 157.4(2) 9 60_554 ?
C11 Co1 C11 61.9(13) 83_455 60_554 ?
C11 Co1 C11 81.6(7) 76_455 60_554 ?
C11 Co1 C11 109.4(18) . 60_554 ?
C11 Co1 C11 109.4(9) 5 34_545 ?
C11 Co1 C11 118.9(4) 78_455 34_545 ?
C11 Co1 C11 61.9(13) 9 34_545 ?
C11 Co1 C11 157.4(2) 83_455 34_545 ?
C11 Co1 C11 109(2) 76_455 34_545 ?
C11 Co1 C11 81.6(12) . 34_545 ?
C11 Co1 C11 123.3(9) 60_554 34_545 ?
C11 Co1 C11 118.9(7) 5 27_545 ?
C11 Co1 C11 81.6(16) 78_455 27_545 ?
C11 Co1 C11 81.6(14) 9 27_545 ?
C11 Co1 C11 109.4(12) 83_455 27_545 ?
C11 Co1 C11 61.9(15) 76_455 27_545 ?
C11 Co1 C11 123.3(4) . 27_545 ?
C11 Co1 C11 118.9(16) 60_554 27_545 ?
C11 Co1 C11 48.0(12) 34_545 27_545 ?
C11 Co1 C11 81.6(5) 5 50_554 ?
C11 Co1 C11 118.9(18) 78_455 50_554 ?
C11 Co1 C11 109.4(9) 9 50_554 ?
C11 Co1 C11 82(2) 83_455 50_554 ?
C11 Co1 C11 123.3(4) 76_455 50_554 ?
C11 Co1 C11 61.9(15) . 50_554 ?
C11 Co1 C11 48.0(10) 60_554 50_554 ?
C11 Co1 C11 118.9(14) 34_545 50_554 ?
C11 Co1 C11 157.39(5) 27_545 50_554 ?
C11 Co1 C11 157.4(4) 5 32_545 ?
C11 Co1 C11 123.3(9) 78_455 32_545 ?
C11 Co1 C11 109.4(9) 9 32_545 ?
C11 Co1 C11 118.86(18) 83_455 32_545 ?
C11 Co1 C11 81.6(12) 76_455 32_545 ?
C11 Co1 C11 118.9(9) . 32_545 ?
C11 Co1 C11 81.6(4) 60_554 32_545 ?
C11 Co1 C11 48.0(12) 34_545 32_545 ?
C11 Co1 C11 48.0(16) 27_545 32_545 ?
C11 Co1 C11 109.4(16) 50_554 32_545 ?
C11 Co1 C11 123.3(9) 5 55_554 ?
C11 Co1 C11 157.4(4) 78_455 55_554 ?
C11 Co1 C11 118.9(15) 9 55_554 ?
C11 Co1 C11 109.4(9) 83_455 55_554 ?
C11 Co1 C11 118.9(13) 76_455 55_554 ?
C11 Co1 C11 81.6(10) . 55_554 ?
C11 Co1 C11 48.0(7) 60_554 55_554 ?
C11 Co1 C11 81.59(12) 34_545 55_554 ?
C11 Co1 C11 109.4(4) 27_545 55_554 ?
C11 Co1 C11 48.0(4) 50_554 55_554 ?
C11 Co1 C11 61.9(16) 32_545 55_554 ?
C5 C1 C2 108.0 . . ?
C5 C1 C6 126.1 . . ?
C2 C1 C6 125.6 . . ?
C5 C1 Co1 70.2 . . ?
C2 C1 Co1 69.5 . . ?
C6 C1 Co1 130.1 . . ?
C3 C2 C1 107.8 . . ?
C3 C2 C7 126.2 . . ?
C1 C2 C7 126.1 . . ?
C3 C2 Co1 70.3 . . ?
C1 C2 Co1 69.9 . . ?
C7 C2 Co1 126.1 . . ?
C4 C3 C2 108.4 . . ?
C4 C3 C8 125.8 . . ?
C2 C3 C8 125.8 . . ?
C4 C3 Co1 70.1 . . ?
C2 C3 Co1 69.3 . . ?
C8 C3 Co1 128.6 . . ?
C3 C4 C5 107.8 . . ?
C3 C4 C9 126.1 . . ?
C5 C4 C9 126.1 . . ?
C3 C4 Co1 69.7 . . ?
C5 C4 Co1 69.7 . . ?
C9 C4 Co1 126.9 . . ?
C1 C5 C4 108.0 . . ?
C1 C5 C10 125.7 . . ?
C4 C5 C10 126.2 . . ?
C1 C5 Co1 69.4 . . ?
C4 C5 Co1 70.0 . . ?
C10 C5 Co1 129.1 . . ?
C15 C11 C12 107.8 . . ?
C15 C11 C16 126.1 . . ?
C12 C11 C16 126.1 . . ?
C15 C11 Co1 69.3 . . ?
C12 C11 Co1 70.4 . . ?
C16 C11 Co1 126.6 . . ?
C13 C12 C11 108.1 . . ?
C13 C12 C17 125.7 . . ?
C11 C12 C17 126.2 . . ?
C13 C12 Co1 70.1 . . ?
C11 C12 Co1 68.4 . . ?
C17 C12 Co1 129.9 . . ?
C12 C13 C14 108.0 . . ?
C12 C13 C18 125.7 . . ?
C14 C13 C18 126.2 . . ?
C12 C13 Co1 69.1 . . ?
C14 C13 Co1 68.9 . . ?
C18 C13 Co1 130.4 . . ?
C15 C14 C13 107.8 . . ?
C15 C14 C19 126.1 . . ?
C13 C14 C19 126.1 . . ?
C15 C14 Co1 68.7 . . ?
C13 C14 Co1 70.2 . . ?
C19 C14 Co1 127.3 . . ?
C14 C15 C11 108.4 . . ?
C14 C15 C20 126.5 . . ?
C11 C15 C20 125.0 . . ?
C14 C15 Co1 70.1 . . ?
C11 C15 Co1 69.2 . . ?
C20 C15 Co1 128.8 . . ?
C23 Co2 C23 67.2(5) 78_455 145_565 ?
C23 Co2 C23 180.0(10) 78_455 126_655 ?
C23 Co2 C23 112.8(8) 145_565 126_655 ?
C23 Co2 C23 67.2(4) 78_455 108_566 ?
C23 Co2 C23 112.8(8) 145_565 108_566 ?
C23 Co2 C23 112.76(14) 126_655 108_566 ?
C23 Co2 C23 112.8(8) 78_455 . ?
C23 Co2 C23 180.0 145_565 . ?
C23 Co2 C23 67.2(5) 126_655 . ?
C23 Co2 C23 67.2(5) 108_566 . ?
C23 Co2 C23 112.76(14) 78_455 60_554 ?
C23 Co2 C23 67.2(5) 145_565 60_554 ?
C23 Co2 C23 67.2(4) 126_655 60_554 ?
C23 Co2 C23 180.0(11) 108_566 60_554 ?
C23 Co2 C23 112.8(8) . 60_554 ?
C23 Co2 C35 0.0(10) 78_455 126_655 ?
C23 Co2 C35 67.2(8) 145_565 126_655 ?
C23 Co2 C35 180.0 126_655 126_655 ?
C23 Co2 C35 67.23(14) 108_566 126_655 ?
C23 Co2 C35 112.8(5) . 126_655 ?
C23 Co2 C35 112.8(4) 60_554 126_655 ?
C23 Co2 C35 112.8(4) 78_455 108_566 ?
C23 Co2 C35 67.2(8) 145_565 108_566 ?
C23 Co2 C35 67.25(14) 126_655 108_566 ?
C23 Co2 C35 180.0 108_566 108_566 ?
C23 Co2 C35 112.8(5) . 108_566 ?
C23 Co2 C35 0.0(8) 60_554 108_566 ?
C35 Co2 C35 112.77(14) 126_655 108_566 ?
C23 Co2 C35 180.0 78_455 78_455 ?
C23 Co2 C35 112.8(5) 145_565 78_455 ?
C23 Co2 C35 0.0(10) 126_655 78_455 ?
C23 Co2 C35 112.8(4) 108_566 78_455 ?
C23 Co2 C35 67.2(8) . 78_455 ?
C23 Co2 C35 67.23(14) 60_554 78_455 ?
C35 Co2 C35 180.0(10) 126_655 78_455 ?
C35 Co2 C35 67.2(4) 108_566 78_455 ?
C23 Co2 C35 67.25(14) 78_455 60_554 ?
C23 Co2 C35 112.8(5) 145_565 60_554 ?
C23 Co2 C35 112.8(4) 126_655 60_554 ?
C23 Co2 C35 0.0(8) 108_566 60_554 ?
C23 Co2 C35 67.2(8) . 60_554 ?
C23 Co2 C35 180.0 60_554 60_554 ?
C35 Co2 C35 67.2(4) 126_655 60_554 ?
C35 Co2 C35 180.0(9) 108_566 60_554 ?
C35 Co2 C35 112.77(14) 78_455 60_554 ?
C23 Co2 C35 67.2(8) 78_455 . ?
C23 Co2 C35 0.0(14) 145_565 . ?
C23 Co2 C35 112.8(5) 126_655 . ?
C23 Co2 C35 112.8(5) 108_566 . ?
C23 Co2 C35 180.0 . . ?
C23 Co2 C35 67.2(8) 60_554 . ?
C35 Co2 C35 67.2(5) 126_655 . ?
C35 Co2 C35 67.2(5) 108_566 . ?
C35 Co2 C35 112.8(8) 78_455 . ?
C35 Co2 C35 112.8(8) 60_554 . ?
C23 Co2 C35 112.8(5) 78_455 145_565 ?
C23 Co2 C35 180.0 145_565 145_565 ?
C23 Co2 C35 67.2(8) 126_655 145_565 ?
C23 Co2 C35 67.2(8) 108_566 145_565 ?
C23 Co2 C35 0.0(14) . 145_565 ?
C23 Co2 C35 112.8(5) 60_554 145_565 ?
C35 Co2 C35 112.8(8) 126_655 145_565 ?
C35 Co2 C35 112.8(8) 108_566 145_565 ?
C35 Co2 C35 67.2(5) 78_455 145_565 ?
C35 Co2 C35 67.2(5) 60_554 145_565 ?
C35 Co2 C35 180.0 . 145_565 ?
C25 C21 C22 108.1 . . ?
C25 C21 C26 125.7 . . ?
C22 C21 C26 126.1 . . ?
C25 C21 Co2 69.7 . . ?
C22 C21 Co2 69.2 . . ?
C26 C21 Co2 129.5 . . ?
C23 C22 C21 107.7 . . ?
C23 C22 C27 126.1 . . ?
C21 C22 C27 126.1 . . ?
C23 C22 Co2 69.4 . . ?
C21 C22 Co2 70.0 . . ?
C27 C22 Co2 126.7 . . ?
C24 C23 C22 108.4 . . ?
C24 C23 C28 125.8 . . ?
C22 C23 C28 125.7 . . ?
C24 C23 Co2 69.7 . . ?
C22 C23 Co2 69.7 . . ?
C28 C23 Co2 128.6 . . ?
C23 C24 C25 107.8 . . ?
C23 C24 C29 126.1 . . ?
C25 C24 C29 126.1 . . ?
C23 C24 Co2 69.5 . . ?
C25 C24 Co2 70.1 . . ?
C29 C24 Co2 126.8 . . ?
C21 C25 C24 108.1 . . ?
C21 C25 C30 125.7 . . ?
C24 C25 C30 126.2 . . ?
C21 C25 Co2 69.7 . . ?
C24 C25 Co2 69.1 . . ?
C30 C25 Co2 129.5 . . ?
C35 C31 C32 107.7 . . ?
C35 C31 C36 126.2 . . ?
C32 C31 C36 126.1 . . ?
C35 C31 Co2 69.5 . . ?
C32 C31 Co2 70.0 . . ?
C36 C31 Co2 126.7 . . ?
C33 C32 C31 108.1 . . ?
C33 C32 C37 125.7 . . ?
C31 C32 C37 126.1 . . ?
C33 C32 Co2 69.7 . . ?
C31 C32 Co2 69.2 . . ?
C37 C32 Co2 129.5 . . ?
C32 C33 C34 108.0 . . ?
C32 C33 C38 125.8 . . ?
C34 C33 C38 126.1 . . ?
C32 C33 Co2 69.7 . . ?
C34 C33 Co2 69.2 . . ?
C38 C33 Co2 129.5 . . ?
C35 C34 C33 107.8 . . ?
C35 C34 C39 126.1 . . ?
C33 C34 C39 126.1 . . ?
C35 C34 Co2 69.5 . . ?
C33 C34 Co2 70.0 . . ?
C39 C34 Co2 126.7 . . ?
C31 C35 C34 108.4 . . ?
C31 C35 C40 125.8 . . ?
C34 C35 C40 125.8 . . ?
C31 C35 Co2 69.7 . . ?
C34 C35 Co2 69.7 . . ?
C40 C35 Co2 128.6 . . ?
C001 O001 Ga01 111.6(7) . . ?
C002 O002 Ga01 110.2(7) . . ?
C002 O002 K1 136.5(7) . . ?
Ga01 O002 K1 113.2(5) . . ?
C002 O002 K1 81.7(6) . 32_545 ?
Ga01 O002 K1 100.7(3) . 32_545 ?
K1 O002 K1 89.3(3) . 32_545 ?
C007 N001 C009 132.9(13) . . ?
C007 N001 H001 113.5 . . ?
C009 N001 H001 113.5 . . ?
C006 C001 C002 121.5(15) . . ?
C006 C001 O001 123.4(12) . . ?
C002 C001 O001 115.1(13) . . ?
C001 C002 C003 118.2(14) . . ?
C001 C002 O002 117.8(13) . . ?
C003 C002 O002 124.0(12) . . ?
C001 C002 K1 108.0(7) . 32_545 ?
C003 C002 K1 91.7(6) . 32_545 ?
O002 C002 K1 72.2(6) . 32_545 ?
C002 C003 C004 121.4(14) . . ?
C002 C003 K1 64.8(6) . 32_545 ?
C004 C003 K1 119.6(9) . 32_545 ?
C002 C003 H003 119.3 . . ?
C004 C003 H003 119.3 . . ?
K1 C003 H003 86.0 32_545 . ?
C005 C004 C003 117.8(14) . . ?
C005 C004 H004 121.1 . . ?
C003 C004 H004 121.1 . . ?
C004 C005 C006 122.0(14) . . ?
C004 C005 H005 119.0 . . ?
C006 C005 H005 119.0 . . ?
C001 C006 C005 119.1(15) . . ?
C001 C006 C007 121.2(14) . . ?
C005 C006 C007 118.7(15) . . ?
N001 C007 O003 119.3(17) . . ?
N001 C007 C006 124.5(14) . . ?
O003 C007 C006 115.6(16) . . ?
C012 C008 C008 120.4(17) 50_554 50_554 ?
C012 C008 C009 118.6(13) 50_554 . ?
C008 C008 C009 121.0(17) 50_554 . ?
N001 C009 C010 117.9(13) . . ?
N001 C009 C008 123.0(13) . . ?
C010 C009 C008 119.0(14) . . ?
C009 C010 C011 118.4(12) . . ?
C009 C010 H010 120.8 . . ?
C011 C010 H010 120.8 . . ?
C012 C011 C010 121.6(12) . . ?
C012 C011 H011 119.2 . . ?
C010 C011 H011 119.2 . . ?
C008 C012 C011 119.4(14) 50_554 . ?
C008 C012 H012 120.3 50_554 . ?
C011 C012 H012 120.3 . . ?
O2S K1 O002 60.2(2) . . ?
O2S K1 O002 60.2(2) . 42_644 ?
O002 K1 O002 120.4(4) . 42_644 ?
O2S K1 O002 54.6(2) . 83_455 ?
O002 K1 O002 56.8(3) . 83_455 ?
O002 K1 O002 88.4(2) 42_644 83_455 ?
O2S K1 O002 54.6(2) . 86 ?
O002 K1 O002 88.4(2) . 86 ?
O002 K1 O002 56.8(3) 42_644 86 ?
O002 K1 O002 109.2(4) 83_455 86 ?
O2S K1 C002 80.7(3) . 83_455 ?
O002 K1 C002 69.0(3) . 83_455 ?
O002 K1 C002 101.5(3) 42_644 83_455 ?
O002 K1 C002 26.2(2) 83_455 83_455 ?
O002 K1 C002 135.3(5) 86 83_455 ?
O2S K1 C002 80.7(3) . 86 ?
O002 K1 C002 101.5(3) . 86 ?
O002 K1 C002 69.0(3) 42_644 86 ?
O002 K1 C002 135.3(5) 83_455 86 ?
O002 K1 C002 26.2(2) 86 86 ?
C002 K1 C002 161.4(6) 83_455 86 ?
O2S K1 C003 93.0(2) . 83_455 ?
O002 K1 C003 92.5(3) . 83_455 ?
O002 K1 C003 90.5(3) 42_644 83_455 ?
O002 K1 C003 43.9(3) 83_455 83_455 ?
O002 K1 C003 141.4(3) 86 83_455 ?
C002 K1 C003 23.56(19) 83_455 83_455 ?
C002 K1 C003 159.0(3) 86 83_455 ?
O2S K1 C003 93.0(2) . 86 ?
O002 K1 C003 90.5(3) . 86 ?
O002 K1 C003 92.5(3) 42_644 86 ?
O002 K1 C003 141.4(3) 83_455 86 ?
O002 K1 C003 43.9(3) 86 86 ?
C002 K1 C003 159.0(3) 83_455 86 ?
C002 K1 C003 23.56(19) 86 86 ?
C003 K1 C003 173.9(5) 83_455 86 ?
O2S K1 Ga01 53.33(7) . . ?
O002 K1 Ga01 27.4(2) . . ?
O002 K1 Ga01 107.1(2) 42_644 . ?
O002 K1 Ga01 29.45(15) 83_455 . ?
O002 K1 Ga01 100.3(2) 86 . ?
C002 K1 Ga01 44.7(3) 83_455 . ?
C002 K1 Ga01 121.2(3) 86 . ?
C003 K1 Ga01 67.8(2) 83_455 . ?
C003 K1 Ga01 116.1(2) 86 . ?
O2S K1 Ga01 53.33(7) . 86 ?
O002 K1 Ga01 107.1(2) . 86 ?
O002 K1 Ga01 27.4(2) 42_644 86 ?
O002 K1 Ga01 100.3(2) 83_455 86 ?
O002 K1 Ga01 29.45(15) 86 86 ?
C002 K1 Ga01 121.2(3) 83_455 86 ?
C002 K1 Ga01 44.7(3) 86 86 ?
C003 K1 Ga01 116.1(2) 83_455 86 ?
C003 K1 Ga01 67.8(2) 86 86 ?
Ga01 K1 Ga01 106.66(14) . 86 ?
O2S K1 K1 30.0 . 83_455 ?
O002 K1 K1 78.4(2) . 83_455 ?
O002 K1 K1 48.8(2) 42_644 83_455 ?
O002 K1 K1 41.89(17) 83_455 83_455 ?
O002 K1 K1 75.0(2) 86 83_455 ?
C002 K1 K1 63.2(3) 83_455 83_455 ?
C002 K1 K1 99.9(3) 86 83_455 ?
C003 K1 K1 67.4(2) 83_455 83_455 ?
C003 K1 K1 118.4(2) 86 83_455 ?
Ga01 K1 K1 58.86(6) . 83_455 ?
Ga01 K1 K1 58.86(6) 86 83_455 ?
K1 O2S K1 120.000(1) 83_455 . ?
K1 O2S K1 120.0 83_455 32_545 ?
K1 O2S K1 120.000(1) . 32_545 ?

loop_
_geom_bond_atom_site_label_1
_geom_bond_atom_site_label_2
_geom_bond_distance
_geom_bond_site_symmetry_2
_geom_bond_publ_flag
Ga01 O002 1.943(8) 83_455 ?
Ga01 O002 1.943(8) 32_545 ?
Ga01 O002 1.943(8) . ?
Ga01 O001 1.948(7) . ?
Ga01 O001 1.948(7) 32_545 ?
Ga01 O001 1.948(7) 83_455 ?
Ga01 K1 3.883(4) 83_455 ?
Ga01 K1 3.883(4) . ?
Ga01 K1 3.883(4) 32_545 ?
Co1 C11 2.017(17) 5 ?
Co1 C11 2.02(2) 78_455 ?
Co1 C11 2.02(3) 9 ?
Co1 C11 2.02(2) 83_455 ?
Co1 C11 2.017(9) 76_455 ?
Co1 C11 2.0171 . ?
Co1 C11 2.02(3) 60_554 ?
Co1 C11 2.02(3) 34_545 ?
Co1 C11 2.02(3) 27_545 ?
Co1 C11 2.02(3) 50_554 ?
Co1 C11 2.017(17) 32_545 ?
Co1 C11 2.02(3) 55_554 ?
C1 C5 1.4278 . ?
C1 C2 1.4301 . ?
C1 C6 1.4969 . ?
C2 C3 1.4271 . ?
C2 C7 1.4969 . ?
C3 C4 1.4265 . ?
C3 C8 1.5003 . ?
C4 C5 1.4298 . ?
C4 C9 1.4968 . ?
C5 C10 1.4895 . ?
C11 C15 1.4280 . ?
C11 C12 1.4303 . ?
C11 C16 1.4970 . ?
C12 C13 1.4285 . ?
C12 C17 1.4899 . ?
C13 C14 1.4317 . ?
C13 C18 1.4880 . ?
C14 C15 1.4267 . ?
C14 C19 1.4966 . ?
C15 C20 1.4731 . ?
Co2 C23 2.044(17) 78_455 ?
Co2 C23 2.0439 145_565 ?
Co2 C23 2.044(17) 126_655 ?
Co2 C23 2.044(16) 108_566 ?
Co2 C23 2.0439 . ?
Co2 C23 2.044(16) 60_554 ?
Co2 C35 2.045(17) 126_655 ?
Co2 C35 2.045(16) 108_566 ?
Co2 C35 2.045(17) 78_455 ?
Co2 C35 2.045(16) 60_554 ?
Co2 C35 2.0445 . ?
Co2 C35 2.0445 145_565 ?
C21 C25 1.4278 . ?
C21 C22 1.4308 . ?
C21 C26 1.4893 . ?
C22 C23 1.4278 . ?
C22 C27 1.4959 . ?
C23 C24 1.4271 . ?
C23 C28 1.4992 . ?
C24 C25 1.4302 . ?
C24 C29 1.4965 . ?
C25 C30 1.4892 . ?
C31 C35 1.4273 . ?
C31 C32 1.4310 . ?
C31 C36 1.4959 . ?
C32 C33 1.4277 . ?
C32 C37 1.4897 . ?
C33 C34 1.4311 . ?
C33 C38 1.4883 . ?
C34 C35 1.4273 . ?
C34 C39 1.4962 . ?
C35 C40 1.4990 . ?
O001 C001 1.395(14) . ?
O002 C002 1.400(14) . ?
O002 K1 2.682(9) . ?
O002 K1 3.021(9) 32_545 ?
O003 C007 1.333(13) . ?
N001 C007 1.320(16) . ?
N001 C009 1.349(13) . ?
N001 H001 0.8800 . ?
C001 C006 1.369(10) . ?
C001 C002 1.377(10) . ?
C002 C003 1.387(10) . ?
C002 K1 3.140(12) 32_545 ?
C003 C004 1.391(9) . ?
C003 K1 3.470(12) 32_545 ?
C003 H003 0.9500 . ?
C004 C005 1.370(10) . ?
C004 H004 0.9500 . ?
C005 C006 1.371(10) . ?
C005 H005 0.9500 . ?
C006 C007 1.457(18) . ?
C008 C012 1.351(14) 50_554 ?
C008 C008 1.36(2) 50_554 ?
C008 C009 1.393(10) . ?
C009 C010 1.373(9) . ?
C010 C011 1.390(9) . ?
C010 H010 0.9500 . ?
C011 C012 1.369(9) . ?
C011 H011 0.9500 . ?
C012 C008 1.351(14) 50_554 ?
C012 H012 0.9500 . ?
K1 O2S 2.319(6) . ?
K1 O002 2.682(9) 42_644 ?
K1 O002 3.021(9) 83_455 ?
K1 O002 3.021(9) 86 ?
K1 C002 3.140(12) 83_455 ?
K1 C002 3.140(12) 86 ?
K1 C003 3.470(12) 83_455 ?
K1 C003 3.470(12) 86 ?
K1 Ga01 3.883(4) 86 ?
K1 K1 4.016(10) 83_455 ?
O1S C1S 1.412(10) . ?
O2S K1 2.319(6) 83_455 ?
O2S K1 2.319(6) 32_545 ?

loop_
_geom_torsion_atom_site_label_1
_geom_torsion_atom_site_label_2
_geom_torsion_atom_site_label_3
_geom_torsion_atom_site_label_4
_geom_torsion
_geom_torsion_site_symmetry_1
_geom_torsion_site_symmetry_2
_geom_torsion_site_symmetry_3
_geom_torsion_site_symmetry_4
_geom_torsion_publ_flag
C11 Co1 C1 C5 106.0(9) 5 . . . ?
C11 Co1 C1 C5 48(3) 78_455 . . . ?
C11 Co1 C1 C5 153.8(12) 9 . . . ?
C11 Co1 C1 C5 23.7(9) 83_455 . . . ?
C11 Co1 C1 C5 -16.2(14) 76_455 . . . ?
C11 Co1 C1 C5 142.9 . . . . ?
C11 Co1 C1 C5 -16.4(2) 60_554 . . . ?
C11 Co1 C1 C5 -141.7(15) 34_545 . . . ?
C11 Co1 C1 C5 -101.8(6) 27_545 . . . ?
C11 Co1 C1 C5 73(5) 50_554 . . . ?
C11 Co1 C1 C5 -95.2(9) 32_545 . . . ?
C11 Co1 C1 C5 -100.1(16) 55_554 . . . ?
C11 Co1 C1 C2 -134.9(9) 5 . . . ?
C11 Co1 C1 C2 168(3) 78_455 . . . ?
C11 Co1 C1 C2 -87.1(12) 9 . . . ?
C11 Co1 C1 C2 142.8(9) 83_455 . . . ?
C11 Co1 C1 C2 102.9(14) 76_455 . . . ?
C11 Co1 C1 C2 -98.0 . . . . ?
C11 Co1 C1 C2 102.7(3) 60_554 . . . ?
C11 Co1 C1 C2 -22.6(15) 34_545 . . . ?
C11 Co1 C1 C2 17.2(6) 27_545 . . . ?
C11 Co1 C1 C2 -168(5) 50_554 . . . ?
C11 Co1 C1 C2 23.9(9) 32_545 . . . ?
C11 Co1 C1 C2 19.0(16) 55_554 . . . ?
C11 Co1 C1 C6 -15.1(9) 5 . . . ?
C11 Co1 C1 C6 -73(3) 78_455 . . . ?
C11 Co1 C1 C6 32.7(12) 9 . . . ?
C11 Co1 C1 C6 -97.4(9) 83_455 . . . ?
C11 Co1 C1 C6 -137.3(14) 76_455 . . . ?
C11 Co1 C1 C6 21.9 . . . . ?
C11 Co1 C1 C6 -137.5(2) 60_554 . . . ?
C11 Co1 C1 C6 97.2(15) 34_545 . . . ?
C11 Co1 C1 C6 137.1(6) 27_545 . . . ?
C11 Co1 C1 C6 -48(5) 50_554 . . . ?
C11 Co1 C1 C6 143.8(9) 32_545 . . . ?
C11 Co1 C1 C6 138.9(16) 55_554 . . . ?
C5 C1 C2 C3 -0.5 . . . . ?
C6 C1 C2 C3 174.4 . . . . ?
Co1 C1 C2 C3 -60.4 . . . . ?
C5 C1 C2 C7 -179.5 . . . . ?
C6 C1 C2 C7 -4.6 . . . . ?
Co1 C1 C2 C7 120.7 . . . . ?
C5 C1 C2 Co1 59.9 . . . . ?
C6 C1 C2 Co1 -125.3 . . . . ?
C11 Co1 C2 C3 166.4(10) 5 . . . ?
C11 Co1 C2 C3 110.1(17) 78_455 . . . ?
C11 Co1 C2 C3 -165.9(17) 9 . . . ?
C11 Co1 C2 C3 76.0(8) 83_455 . . . ?
C11 Co1 C2 C3 61.9(5) 76_455 . . . ?
C11 Co1 C2 C3 -142.1 . . . . ?
C11 Co1 C2 C3 1(2) 60_554 . . . ?
C11 Co1 C2 C3 -96(2) 34_545 . . . ?
C11 Co1 C2 C3 23(8) 27_545 . . . ?
C11 Co1 C2 C3 -74(4) 50_554 . . . ?
C11 Co1 C2 C3 -31.6(11) 32_545 . . . ?
C11 Co1 C2 C3 -52.2(8) 55_554 . . . ?
C11 Co1 C2 C1 47.9(10) 5 . . . ?
C11 Co1 C2 C1 -8.3(17) 78_455 . . . ?
C11 Co1 C2 C1 75.6(17) 9 . . . ?
C11 Co1 C2 C1 -42.4(8) 83_455 . . . ?
C11 Co1 C2 C1 -56.6(5) 76_455 . . . ?
C11 Co1 C2 C1 99.4 . . . . ?
C11 Co1 C2 C1 -117(2) 60_554 . . . ?
C11 Co1 C2 C1 145(2) 34_545 . . . ?
C11 Co1 C2 C1 -96(8) 27_545 . . . ?
C11 Co1 C2 C1 168(4) 50_554 . . . ?
C11 Co1 C2 C1 -150.0(11) 32_545 . . . ?
C11 Co1 C2 C1 -170.6(8) 55_554 . . . ?
C11 Co1 C2 C7 -72.7(10) 5 . . . ?
C11 Co1 C2 C7 -128.9(17) 78_455 . . . ?
C11 Co1 C2 C7 -45.0(17) 9 . . . ?
C11 Co1 C2 C7 -163.0(8) 83_455 . . . ?
C11 Co1 C2 C7 -177.2(5) 76_455 . . . ?
C11 Co1 C2 C7 -21.2 . . . . ?
C11 Co1 C2 C7 122(2) 60_554 . . . ?
C11 Co1 C2 C7 25(2) 34_545 . . . ?
C11 Co1 C2 C7 144(8) 27_545 . . . ?
C11 Co1 C2 C7 47(4) 50_554 . . . ?
C11 Co1 C2 C7 89.4(11) 32_545 . . . ?
C11 Co1 C2 C7 68.8(8) 55_554 . . . ?
C1 C2 C3 C4 0.7 . . . . ?
C7 C2 C3 C4 179.7 . . . . ?
Co1 C2 C3 C4 -59.4 . . . . ?
C1 C2 C3 C8 -176.6 . . . . ?
C7 C2 C3 C8 2.4 . . . . ?
Co1 C2 C3 C8 123.3 . . . . ?
C1 C2 C3 Co1 60.1 . . . . ?
C7 C2 C3 Co1 -120.9 . . . . ?
C11 Co1 C3 C4 94.8(17) 5 . . . ?
C11 Co1 C3 C4 50.3(14) 78_455 . . . ?
C11 Co1 C3 C4 133.7(18) 9 . . . ?
C11 Co1 C3 C4 1.92(13) 83_455 . . . ?
C11 Co1 C3 C4 21(2) 76_455 . . . ?
C11 Co1 C3 C4 -179.2 . . . . ?
C11 Co1 C3 C4 -59.2(16) 60_554 . . . ?
C11 Co1 C3 C4 170.3(14) 34_545 . . . ?
C11 Co1 C3 C4 111(2) 27_545 . . . ?
C11 Co1 C3 C4 -87(3) 50_554 . . . ?
C11 Co1 C3 C4 -131.3(13) 32_545 . . . ?
C11 Co1 C3 C4 -107.1(8) 55_554 . . . ?
C11 Co1 C3 C2 -24.9(17) 5 . . . ?
C11 Co1 C3 C2 -69.4(14) 78_455 . . . ?
C11 Co1 C3 C2 14.0(18) 9 . . . ?
C11 Co1 C3 C2 -117.78(14) 83_455 . . . ?
C11 Co1 C3 C2 -99(2) 76_455 . . . ?
C11 Co1 C3 C2 61.1 . . . . ?
C11 Co1 C3 C2 -178.9(16) 60_554 . . . ?
C11 Co1 C3 C2 50.6(14) 34_545 . . . ?
C11 Co1 C3 C2 -9(2) 27_545 . . . ?
C11 Co1 C3 C2 153(3) 50_554 . . . ?
C11 Co1 C3 C2 109.0(13) 32_545 . . . ?
C11 Co1 C3 C2 133.2(8) 55_554 . . . ?
C11 Co1 C3 C8 -144.7(17) 5 . . . ?
C11 Co1 C3 C8 170.8(14) 78_455 . . . ?
C11 Co1 C3 C8 -105.8(18) 9 . . . ?
C11 Co1 C3 C8 122.41(14) 83_455 . . . ?
C11 Co1 C3 C8 142(2) 76_455 . . . ?
C11 Co1 C3 C8 -58.7 . . . . ?
C11 Co1 C3 C8 61.3(16) 60_554 . . . ?
C11 Co1 C3 C8 -69.2(14) 34_545 . . . ?
C11 Co1 C3 C8 -129(2) 27_545 . . . ?
C11 Co1 C3 C8 34(3) 50_554 . . . ?
C11 Co1 C3 C8 -10.8(13) 32_545 . . . ?
C11 Co1 C3 C8 13.4(8) 55_554 . . . ?
C2 C3 C4 C5 -0.7 . . . . ?
C8 C3 C4 C5 176.6 . . . . ?
Co1 C3 C4 C5 -59.5 . . . . ?
C2 C3 C4 C9 -179.7 . . . . ?
C8 C3 C4 C9 -2.4 . . . . ?
Co1 C3 C4 C9 121.4 . . . . ?
C2 C3 C4 Co1 58.9 . . . . ?
C8 C3 C4 Co1 -123.9 . . . . ?
C11 Co1 C4 C3 -134.4(17) 5 . . . ?
C11 Co1 C4 C3 -126.1(7) 78_455 . . . ?
C11 Co1 C4 C3 -67.4(17) 9 . . . ?
C11 Co1 C4 C3 -130(6) 76_455 . . . ?
C11 Co1 C4 C3 114.2(8) 60_554 . . . ?
C11 Co1 C4 C3 -8.3(13) 34_545 . . . ?
C11 Co1 C4 C3 -33.9(19) 27_545 . . . ?
C11 Co1 C4 C3 121(2) 50_554 . . . ?
C11 Co1 C4 C3 22.79(13) 32_545 . . . ?
C11 Co1 C4 C3 74.2(13) 55_554 . . . ?
C11 Co1 C4 C5 -15.4(17) 5 . . . ?
C11 Co1 C4 C5 -7.1(7) 78_455 . . . ?
C11 Co1 C4 C5 51.6(17) 9 . . . ?
C11 Co1 C4 C5 -58.89(13) 83_455 . . . ?
C11 Co1 C4 C5 -11(6) 76_455 . . . ?
C11 Co1 C4 C5 -126.9(8) 60_554 . . . ?
C11 Co1 C4 C5 110.6(13) 34_545 . . . ?
C11 Co1 C4 C5 85.1(19) 27_545 . . . ?
C11 Co1 C4 C5 -121(2) 50_554 . . . ?
C11 Co1 C4 C5 141.77(13) 32_545 . . . ?
C11 Co1 C4 C5 -166.8(13) 55_554 . . . ?
C11 Co1 C4 C9 105.2(17) 5 . . . ?
C11 Co1 C4 C9 113.4(8) 78_455 . . . ?
C11 Co1 C4 C9 172.1(17) 9 . . . ?
C11 Co1 C4 C9 61.70(13) 83_455 . . . ?
C11 Co1 C4 C9 110(6) 76_455 . . . ?
C11 Co1 C4 C9 -6.3(8) 60_554 . . . ?
C11 Co1 C4 C9 -128.8(13) 34_545 . . . ?
C11 Co1 C4 C9 -154.3(19) 27_545 . . . ?
C11 Co1 C4 C9 -97.64(13) 32_545 . . . ?
C11 Co1 C4 C9 -46.2(13) 55_554 . . . ?
C2 C1 C5 C4 0.1 . . . . ?
C6 C1 C5 C4 -174.8 . . . . ?
Co1 C1 C5 C4 59.5 . . . . ?
C2 C1 C5 C10 176.6 . . . . ?
C6 C1 C5 C10 1.7 . . . . ?
Co1 C1 C5 C10 -124.0 . . . . ?
C2 C1 C5 Co1 -59.4 . . . . ?
C6 C1 C5 Co1 125.8 . . . . ?
C3 C4 C5 C1 0.4 . . . . ?
C9 C4 C5 C1 179.4 . . . . ?
Co1 C4 C5 C1 -59.1 . . . . ?
C3 C4 C5 C10 -176.1 . . . . ?
C9 C4 C5 C10 2.9 . . . . ?
Co1 C4 C5 C10 124.4 . . . . ?
C3 C4 C5 Co1 59.5 . . . . ?
C9 C4 C5 Co1 -121.5 . . . . ?
C11 Co1 C5 C1 -72.0(11) 5 . . . ?
C11 Co1 C5 C1 -73.8(18) 78_455 . . . ?
C11 Co1 C5 C1 -24.3(12) 9 . . . ?
C11 Co1 C5 C1 -147.9(10) 83_455 . . . ?
C11 Co1 C5 C1 133(7) 76_455 . . . ?
C11 Co1 C5 C1 -60.6 . . . . ?
C11 Co1 C5 C1 168.5(4) 60_554 . . . ?
C11 Co1 C5 C1 40.0(17) 34_545 . . . ?
C11 Co1 C5 C1 49.1(13) 27_545 . . . ?
C11 Co1 C5 C1 -153.7(17) 50_554 . . . ?
C11 Co1 C5 C1 86.6(5) 32_545 . . . ?
C11 Co1 C5 C1 139(2) 55_554 . . . ?
C11 Co1 C5 C4 168.7(11) 5 . . . ?
C11 Co1 C5 C4 166.9(18) 78_455 . . . ?
C11 Co1 C5 C4 -143.6(12) 9 . . . ?
C11 Co1 C5 C4 92.8(10) 83_455 . . . ?
C11 Co1 C5 C4 14(7) 76_455 . . . ?
C11 Co1 C5 C4 -179.9 . . . . ?
C11 Co1 C5 C4 49.2(4) 60_554 . . . ?
C11 Co1 C5 C4 -79.3(17) 34_545 . . . ?
C11 Co1 C5 C4 -70.2(13) 27_545 . . . ?
C11 Co1 C5 C4 87.0(17) 50_554 . . . ?
C11 Co1 C5 C4 -32.7(5) 32_545 . . . ?
C11 Co1 C5 C4 19(2) 55_554 . . . ?
C11 Co1 C5 C10 47.8(11) 5 . . . ?
C11 Co1 C5 C10 46.1(18) 78_455 . . . ?
C11 Co1 C5 C10 95.5(12) 9 . . . ?
C11 Co1 C5 C10 -28.0(10) 83_455 . . . ?
C11 Co1 C5 C10 -107(7) 76_455 . . . ?
C11 Co1 C5 C10 59.2 . . . . ?
C11 Co1 C5 C10 -71.7(4) 60_554 . . . ?
C11 Co1 C5 C10 159.8(17) 34_545 . . . ?
C11 Co1 C5 C10 168.9(13) 27_545 . . . ?
C11 Co1 C5 C10 -33.9(17) 50_554 . . . ?
C11 Co1 C5 C10 -153.6(5) 32_545 . . . ?
C11 Co1 C5 C10 -102(2) 55_554 . . . ?
C11 Co1 C11 C15 -46.0(16) 5 . . . ?
C11 Co1 C11 C15 -54.1(7) 78_455 . . . ?
C11 Co1 C11 C15 -112.3(16) 9 . . . ?
C11 Co1 C11 C15 -2.08(14) 83_455 . . . ?
C11 Co1 C11 C15 -51(6) 76_455 . . . ?
C11 Co1 C11 C15 65.8(7) 60_554 . . . ?
C11 Co1 C11 C15 -171.8(13) 34_545 . . . ?
C11 Co1 C11 C15 -146.7(19) 27_545 . . . ?
C11 Co1 C11 C15 59(2) 50_554 . . . ?
C11 Co1 C11 C15 156.80(14) 32_545 . . . ?
C11 Co1 C11 C15 105.5(13) 55_554 . . . ?
C11 Co1 C11 C12 -164.7(16) 5 . . . ?
C11 Co1 C11 C12 -172.9(7) 78_455 . . . ?
C11 Co1 C11 C12 128.9(16) 9 . . . ?
C11 Co1 C11 C12 -120.85(14) 83_455 . . . ?
C11 Co1 C11 C12 -169(6) 76_455 . . . ?
C11 Co1 C11 C12 -53.0(7) 60_554 . . . ?
C11 Co1 C11 C12 69.4(13) 34_545 . . . ?
C11 Co1 C11 C12 94.5(19) 27_545 . . . ?
C11 Co1 C11 C12 -60(2) 50_554 . . . ?
C11 Co1 C11 C12 38.03(14) 32_545 . . . ?
C11 Co1 C11 C12 -13.2(13) 55_554 . . . ?
C11 Co1 C11 C16 74.3(16) 5 . . . ?
C11 Co1 C11 C16 66.2(7) 78_455 . . . ?
C11 Co1 C11 C16 7.9(16) 9 . . . ?
C11 Co1 C11 C16 118.20(14) 83_455 . . . ?
C11 Co1 C11 C16 70(6) 76_455 . . . ?
C11 Co1 C11 C16 -173.9(7) 60_554 . . . ?
C11 Co1 C11 C16 -51.5(13) 34_545 . . . ?
C11 Co1 C11 C16 -26.4(19) 27_545 . . . ?
C11 Co1 C11 C16 179(2) 50_554 . . . ?
C11 Co1 C11 C16 -82.93(14) 32_545 . . . ?
C11 Co1 C11 C16 -134.2(13) 55_554 . . . ?
C15 C11 C12 C13 -0.4 . . . . ?
C16 C11 C12 C13 -179.4 . . . . ?
Co1 C11 C12 C13 59.0 . . . . ?
C15 C11 C12 C17 176.1 . . . . ?
C16 C11 C12 C17 -2.9 . . . . ?
Co1 C11 C12 C17 -124.5 . . . . ?
C15 C11 C12 Co1 -59.5 . . . . ?
C16 C11 C12 Co1 121.5 . . . . ?
C11 Co1 C12 C13 -108.6(11) 5 . . . ?
C11 Co1 C12 C13 -106.2(19) 78_455 . . . ?
C11 Co1 C12 C13 -156.0(12) 9 . . . ?
C11 Co1 C12 C13 -31.3(10) 83_455 . . . ?
C11 Co1 C12 C13 48(6) 76_455 . . . ?
C11 Co1 C12 C13 -119.9 . . . . ?
C11 Co1 C12 C13 10.8(4) 60_554 . . . ?
C11 Co1 C12 C13 140.0(17) 34_545 . . . ?
C11 Co1 C12 C13 129.6(12) 27_545 . . . ?
C11 Co1 C12 C13 -28.2(17) 50_554 . . . ?
C11 Co1 C12 C13 92.9(5) 32_545 . . . ?
C11 Co1 C12 C13 40(2) 55_554 . . . ?
C11 Co1 C12 C11 11.3(11) 5 . . . ?
C11 Co1 C12 C11 13.6(19) 78_455 . . . ?
C11 Co1 C12 C11 -36.2(12) 9 . . . ?
C11 Co1 C12 C11 88.5(10) 83_455 . . . ?
C11 Co1 C12 C11 168(6) 76_455 . . . ?
C11 Co1 C12 C11 130.7(4) 60_554 . . . ?
C11 Co1 C12 C11 -100.1(17) 34_545 . . . ?
C11 Co1 C12 C11 -110.5(12) 27_545 . . . ?
C11 Co1 C12 C11 91.7(17) 50_554 . . . ?
C11 Co1 C12 C11 -147.2(5) 32_545 . . . ?
C11 Co1 C12 C11 160(2) 55_554 . . . ?
C11 Co1 C12 C17 131.0(11) 5 . . . ?
C11 Co1 C12 C17 133.4(19) 78_455 . . . ?
C11 Co1 C12 C17 83.6(12) 9 . . . ?
C11 Co1 C12 C17 -151.7(10) 83_455 . . . ?
C11 Co1 C12 C17 -73(6) 76_455 . . . ?
C11 Co1 C12 C17 119.8 . . . . ?
C11 Co1 C12 C17 -109.6(4) 60_554 . . . ?
C11 Co1 C12 C17 19.7(17) 34_545 . . . ?
C11 Co1 C12 C17 9.2(12) 27_545 . . . ?
C11 Co1 C12 C17 -148.5(17) 50_554 . . . ?
C11 Co1 C12 C17 -27.4(5) 32_545 . . . ?
C11 Co1 C12 C17 -80(2) 55_554 . . . ?
C11 C12 C13 C14 0.0 . . . . ?
C17 C12 C13 C14 -176.5 . . . . ?
Co1 C12 C13 C14 58.0 . . . . ?
C11 C12 C13 C18 176.6 . . . . ?
C17 C12 C13 C18 0.1 . . . . ?
Co1 C12 C13 C18 -125.4 . . . . ?
C11 C12 C13 Co1 -58.0 . . . . ?
C17 C12 C13 Co1 125.5 . . . . ?
C11 Co1 C13 C12 74.6(9) 5 . . . ?
C11 Co1 C13 C12 134(3) 78_455 . . . ?
C11 Co1 C13 C12 26.3(13) 9 . . . ?
C11 Co1 C13 C12 156.9(9) 83_455 . . . ?
C11 Co1 C13 C12 -162.6(14) 76_455 . . . ?
C11 Co1 C13 C12 37.7 . . . . ?
C11 Co1 C13 C12 -164.2(3) 60_554 . . . ?
C11 Co1 C13 C12 -38.2(15) 34_545 . . . ?
C11 Co1 C13 C12 -79.1(6) 27_545 . . . ?
C11 Co1 C13 C12 103(5) 50_554 . . . ?
C11 Co1 C13 C12 -84.3(9) 32_545 . . . ?
C11 Co1 C13 C12 -76.8(16) 55_554 . . . ?
C11 Co1 C13 C14 -45.5(9) 5 . . . ?
C11 Co1 C13 C14 14(3) 78_455 . . . ?
C11 Co1 C13 C14 -93.8(13) 9 . . . ?
C11 Co1 C13 C14 36.7(9) 83_455 . . . ?
C11 Co1 C13 C14 77.2(14) 76_455 . . . ?
C11 Co1 C13 C14 -82.5 . . . . ?
C11 Co1 C13 C14 75.6(3) 60_554 . . . ?
C11 Co1 C13 C14 -158.4(15) 34_545 . . . ?
C11 Co1 C13 C14 160.7(6) 27_545 . . . ?
C11 Co1 C13 C14 -17(5) 50_554 . . . ?
C11 Co1 C13 C14 155.5(9) 32_545 . . . ?
C11 Co1 C13 C14 163.0(16) 55_554 . . . ?
C11 Co1 C13 C18 -165.7(9) 5 . . . ?
C11 Co1 C13 C18 -106(3) 78_455 . . . ?
C11 Co1 C13 C18 146.0(13) 9 . . . ?
C11 Co1 C13 C18 -83.4(9) 83_455 . . . ?
C11 Co1 C13 C18 -42.9(14) 76_455 . . . ?
C11 Co1 C13 C18 157.4 . . . . ?
C11 Co1 C13 C18 -44.5(3) 60_554 . . . ?
C11 Co1 C13 C18 81.5(15) 34_545 . . . ?
C11 Co1 C13 C18 40.6(6) 27_545 . . . ?
C11 Co1 C13 C18 -137(5) 50_554 . . . ?
C11 Co1 C13 C18 35.4(9) 32_545 . . . ?
C11 Co1 C13 C18 42.9(16) 55_554 . . . ?
C12 C13 C14 C15 0.4 . . . . ?
C18 C13 C14 C15 -176.1 . . . . ?
Co1 C13 C14 C15 58.6 . . . . ?
C12 C13 C14 C19 179.5 . . . . ?
C18 C13 C14 C19 3.0 . . . . ?
Co1 C13 C14 C19 -122.3 . . . . ?
C12 C13 C14 Co1 -58.2 . . . . ?
C18 C13 C14 Co1 125.3 . . . . ?
C11 Co1 C14 C15 13.2(10) 5 . . . ?
C11 Co1 C14 C15 69.9(17) 78_455 . . . ?
C11 Co1 C14 C15 -14.2(17) 9 . . . ?
C11 Co1 C14 C15 103.0(8) 83_455 . . . ?
C11 Co1 C14 C15 118.3(4) 76_455 . . . ?
C11 Co1 C14 C15 -37.8 . . . . ?
C11 Co1 C14 C15 179(2) 60_554 . . . ?
C11 Co1 C14 C15 -86(2) 34_545 . . . ?
C11 Co1 C14 C15 158(7) 27_545 . . . ?
C11 Co1 C14 C15 -102(4) 50_554 . . . ?
C11 Co1 C14 C15 -149.5(11) 32_545 . . . ?
C11 Co1 C14 C15 -127.4(9) 55_554 . . . ?
C11 Co1 C14 C13 132.4(10) 5 . . . ?
C11 Co1 C14 C13 -170.8(17) 78_455 . . . ?
C11 Co1 C14 C13 105.0(17) 9 . . . ?
C11 Co1 C14 C13 -137.7(8) 83_455 . . . ?
C11 Co1 C14 C13 -122.4(4) 76_455 . . . ?
C11 Co1 C14 C13 81.4 . . . . ?
C11 Co1 C14 C13 -62(2) 60_554 . . . ?
C11 Co1 C14 C13 33(2) 34_545 . . . ?
C11 Co1 C14 C13 -83(7) 27_545 . . . ?
C11 Co1 C14 C13 17(4) 50_554 . . . ?
C11 Co1 C14 C13 -30.2(11) 32_545 . . . ?
C11 Co1 C14 C13 -8.1(9) 55_554 . . . ?
C11 Co1 C14 C19 -106.8(10) 5 . . . ?
C11 Co1 C14 C19 -50.0(17) 78_455 . . . ?
C11 Co1 C14 C19 -134.1(17) 9 . . . ?
C11 Co1 C14 C19 -16.9(8) 83_455 . . . ?
C11 Co1 C14 C19 -1.6(4) 76_455 . . . ?
C11 Co1 C14 C19 -157.8 . . . . ?
C11 Co1 C14 C19 59(2) 60_554 . . . ?
C11 Co1 C14 C19 154(2) 34_545 . . . ?
C11 Co1 C14 C19 38(7) 27_545 . . . ?
C11 Co1 C14 C19 138(4) 50_554 . . . ?
C11 Co1 C14 C19 90.6(11) 32_545 . . . ?
C11 Co1 C14 C19 112.7(8) 55_554 . . . ?
C13 C14 C15 C11 -0.7 . . . . ?
C19 C14 C15 C11 -179.8 . . . . ?
Co1 C14 C15 C11 58.8 . . . . ?
C13 C14 C15 C20 176.3 . . . . ?
C19 C14 C15 C20 -2.8 . . . . ?
Co1 C14 C15 C20 -124.2 . . . . ?
C13 C14 C15 Co1 -59.5 . . . . ?
C19 C14 C15 Co1 121.4 . . . . ?
C12 C11 C15 C14 0.7 . . . . ?
C16 C11 C15 C14 179.7 . . . . ?
Co1 C11 C15 C14 -59.4 . . . . ?
C12 C11 C15 C20 -176.3 . . . . ?
C16 C11 C15 C20 2.7 . . . . ?
Co1 C11 C15 C20 123.6 . . . . ?
C12 C11 C15 Co1 60.1 . . . . ?
C16 C11 C15 Co1 -120.9 . . . . ?
C11 Co1 C15 C14 -156.2(17) 5 . . . ?
C11 Co1 C15 C14 -110.6(14) 78_455 . . . ?
C11 Co1 C15 C14 166.1(18) 9 . . . ?
C11 Co1 C15 C14 -62.18(15) 83_455 . . . ?
C11 Co1 C15 C14 -81(2) 76_455 . . . ?
C11 Co1 C15 C14 119.7 . . . . ?
C11 Co1 C15 C14 -1.0(16) 60_554 . . . ?
C11 Co1 C15 C14 129.3(14) 34_545 . . . ?
C11 Co1 C15 C14 -170(2) 27_545 . . . ?
C11 Co1 C15 C14 28(3) 50_554 . . . ?
C11 Co1 C15 C14 69.1(14) 32_545 . . . ?
C11 Co1 C15 C14 46.9(8) 55_554 . . . ?
C11 Co1 C15 C11 84.1(17) 5 . . . ?
C11 Co1 C15 C11 129.7(14) 78_455 . . . ?
C11 Co1 C15 C11 46.4(18) 9 . . . ?
C11 Co1 C15 C11 178.14(15) 83_455 . . . ?
C11 Co1 C15 C11 160(2) 76_455 . . . ?
C11 Co1 C15 C11 -120.7(16) 60_554 . . . ?
C11 Co1 C15 C11 9.6(14) 34_545 . . . ?
C11 Co1 C15 C11 71(2) 27_545 . . . ?
C11 Co1 C15 C11 -92(3) 50_554 . . . ?
C11 Co1 C15 C11 -50.5(14) 32_545 . . . ?
C11 Co1 C15 C11 -72.8(8) 55_554 . . . ?
C11 Co1 C15 C20 -34.8(17) 5 . . . ?
C11 Co1 C15 C20 10.9(14) 78_455 . . . ?
C11 Co1 C15 C20 -72.4(18) 9 . . . ?
C11 Co1 C15 C20 59.29(15) 83_455 . . . ?
C11 Co1 C15 C20 41(2) 76_455 . . . ?
C11 Co1 C15 C20 -118.8 . . . . ?
C11 Co1 C15 C20 120.5(16) 60_554 . . . ?
C11 Co1 C15 C20 -109.2(14) 34_545 . . . ?
C11 Co1 C15 C20 -48(2) 27_545 . . . ?
C11 Co1 C15 C20 149(3) 50_554 . . . ?
C11 Co1 C15 C20 -169.4(14) 32_545 . . . ?
C11 Co1 C15 C20 168.4(8) 55_554 . . . ?
C23 Co2 C21 C25 62.8(3) 78_455 . . . ?
C23 Co2 C21 C25 98.4(9) 145_565 . . . ?
C23 Co2 C21 C25 -117.2(11) 126_655 . . . ?
C23 Co2 C21 C25 -163.9(17) 108_566 . . . ?
C23 Co2 C21 C25 -81.6 . . . . ?
C23 Co2 C21 C25 16(2) 60_554 . . . ?
C35 Co2 C21 C25 62.8(11) 126_655 . . . ?
C35 Co2 C21 C25 16.1(17) 108_566 . . . ?
C35 Co2 C21 C25 -117.2(3) 78_455 . . . ?
C35 Co2 C21 C25 -164(2) 60_554 . . . ?
C35 Co2 C21 C25 98.4 . . . . ?
C35 Co2 C21 C25 -81.6(9) 145_565 . . . ?
C23 Co2 C21 C22 -177.6(3) 78_455 . . . ?
C23 Co2 C21 C22 -142.0(9) 145_565 . . . ?
C23 Co2 C21 C22 2.4(11) 126_655 . . . ?
C23 Co2 C21 C22 -44.3(17) 108_566 . . . ?
C23 Co2 C21 C22 38.0 . . . . ?
C23 Co2 C21 C22 136(2) 60_554 . . . ?
C35 Co2 C21 C22 -177.6(11) 126_655 . . . ?
C35 Co2 C21 C22 135.7(17) 108_566 . . . ?
C35 Co2 C21 C22 2.4(3) 78_455 . . . ?
C35 Co2 C21 C22 -44(2) 60_554 . . . ?
C35 Co2 C21 C22 -142.0 . . . . ?
C35 Co2 C21 C22 38.0(9) 145_565 . . . ?
C23 Co2 C21 C26 -57.3(3) 78_455 . . . ?
C23 Co2 C21 C26 -21.7(9) 145_565 . . . ?
C23 Co2 C21 C26 122.7(11) 126_655 . . . ?
C23 Co2 C21 C26 76.0(17) 108_566 . . . ?
C23 Co2 C21 C26 158.3 . . . . ?
C23 Co2 C21 C26 -104(2) 60_554 . . . ?
C35 Co2 C21 C26 -57.3(11) 126_655 . . . ?
C35 Co2 C21 C26 -104.0(17) 108_566 . . . ?
C35 Co2 C21 C26 122.7(3) 78_455 . . . ?
C35 Co2 C21 C26 76(2) 60_554 . . . ?
C35 Co2 C21 C26 -21.7 . . . . ?
C35 Co2 C21 C26 158.3(9) 145_565 . . . ?
C25 C21 C22 C23 -0.3 . . . . ?
C26 C21 C22 C23 176.1 . . . . ?
Co2 C21 C22 C23 -59.4 . . . . ?
C25 C21 C22 C27 -179.4 . . . . ?
C26 C21 C22 C27 -3.0 . . . . ?
Co2 C21 C22 C27 121.4 . . . . ?
C25 C21 C22 Co2 59.1 . . . . ?
C26 C21 C22 Co2 -124.4 . . . . ?
C23 Co2 C22 C23 120.8(3) 78_455 . . . ?
C23 Co2 C22 C23 180.0(15) 145_565 . . . ?
C23 Co2 C22 C23 -59.2(9) 126_655 . . . ?
C23 Co2 C22 C23 146(2) 108_566 . . . ?
C23 Co2 C22 C23 -33.9(2) 60_554 . . . ?
C35 Co2 C22 C23 120.8(9) 126_655 . . . ?
C35 Co2 C22 C23 -34(2) 108_566 . . . ?
C35 Co2 C22 C23 -59.2(3) 78_455 . . . ?
C35 Co2 C22 C23 146.1(2) 60_554 . . . ?
C35 Co2 C22 C23 180.0 . . . . ?
C35 Co2 C22 C23 0.0(15) 145_565 . . . ?
C23 Co2 C22 C21 1.9(3) 78_455 . . . ?
C23 Co2 C22 C21 61.1(15) 145_565 . . . ?
C23 Co2 C22 C21 -178.1(9) 126_655 . . . ?
C23 Co2 C22 C21 27(2) 108_566 . . . ?
C23 Co2 C22 C21 -118.9 . . . . ?
C23 Co2 C22 C21 -152.7(2) 60_554 . . . ?
C35 Co2 C22 C21 1.9(9) 126_655 . . . ?
C35 Co2 C22 C21 -153(2) 108_566 . . . ?
C35 Co2 C22 C21 -178.1(3) 78_455 . . . ?
C35 Co2 C22 C21 27.3(2) 60_554 . . . ?
C35 Co2 C22 C21 61.1 . . . . ?
C35 Co2 C22 C21 -118.9(15) 145_565 . . . ?
C23 Co2 C22 C27 -118.8(3) 78_455 . . . ?
C23 Co2 C22 C27 -59.6(15) 145_565 . . . ?
C23 Co2 C22 C27 61.2(9) 126_655 . . . ?
C23 Co2 C22 C27 -93(2) 108_566 . . . ?
C23 Co2 C22 C27 120.4 . . . . ?
C23 Co2 C22 C27 86.5(2) 60_554 . . . ?
C35 Co2 C22 C27 -118.8(9) 126_655 . . . ?
C35 Co2 C22 C27 87(2) 108_566 . . . ?
C35 Co2 C22 C27 61.2(3) 78_455 . . . ?
C35 Co2 C22 C27 -93.5(2) 60_554 . . . ?
C35 Co2 C22 C27 -59.6 . . . . ?
C35 Co2 C22 C27 120.4(15) 145_565 . . . ?
C21 C22 C23 C24 0.6 . . . . ?
C27 C22 C23 C24 179.8 . . . . ?
Co2 C22 C23 C24 -59.1 . . . . ?
C21 C22 C23 C28 -176.6 . . . . ?
C27 C22 C23 C28 2.5 . . . . ?
Co2 C22 C23 C28 123.6 . . . . ?
C21 C22 C23 Co2 59.8 . . . . ?
C27 C22 C23 Co2 -121.1 . . . . ?
C23 Co2 C23 C24 51.4(3) 78_455 . . . ?
C23 Co2 C23 C24 -128.6(9) 126_655 . . . ?
C23 Co2 C23 C24 102.2(10) 108_566 . . . ?
C23 Co2 C23 C24 -77.8(3) 60_554 . . . ?
C35 Co2 C23 C24 51.4(9) 126_655 . . . ?
C35 Co2 C23 C24 -77.8(10) 108_566 . . . ?
C35 Co2 C23 C24 -128.6(3) 78_455 . . . ?
C35 Co2 C23 C24 102.2(3) 60_554 . . . ?
C23 Co2 C23 C22 -68.3(3) 78_455 . . . ?
C23 Co2 C23 C22 111.7(9) 126_655 . . . ?
C23 Co2 C23 C22 -17.5(10) 108_566 . . . ?
C23 Co2 C23 C22 162.5(3) 60_554 . . . ?
C35 Co2 C23 C22 -68.3(9) 126_655 . . . ?
C35 Co2 C23 C22 162.5(10) 108_566 . . . ?
C35 Co2 C23 C22 111.7(3) 78_455 . . . ?
C35 Co2 C23 C22 -17.5(3) 60_554 . . . ?
C23 Co2 C23 C28 171.5(3) 78_455 . . . ?
C23 Co2 C23 C28 -8.5(9) 126_655 . . . ?
C23 Co2 C23 C28 -137.6(10) 108_566 . . . ?
C23 Co2 C23 C28 42.4(3) 60_554 . . . ?
C35 Co2 C23 C28 42.4(10) 108_566 . . . ?
C35 Co2 C23 C28 -8.4(3) 78_455 . . . ?
C35 Co2 C23 C28 -137.6(3) 60_554 . . . ?
C22 C23 C24 C25 -0.7 . . . . ?
C28 C23 C24 C25 176.5 . . . . ?
Co2 C23 C24 C25 -59.9 . . . . ?
C22 C23 C24 C29 -179.6 . . . . ?
C28 C23 C24 C29 -2.4 . . . . ?
Co2 C23 C24 C29 121.2 . . . . ?
C22 C23 C24 Co2 59.2 . . . . ?
C28 C23 C24 Co2 -123.6 . . . . ?
C23 Co2 C24 C23 -133.7(6) 78_455 . . . ?
C23 Co2 C24 C23 180.0(16) 145_565 . . . ?
C23 Co2 C24 C23 46.3(5) 126_655 . . . ?
C23 Co2 C24 C23 -66.0(5) 108_566 . . . ?
C23 Co2 C24 C23 114.0(7) 60_554 . . . ?
C35 Co2 C24 C23 -133.7(5) 126_655 . . . ?
C35 Co2 C24 C23 114.0(5) 108_566 . . . ?
C35 Co2 C24 C23 46.3(6) 78_455 . . . ?
C35 Co2 C24 C23 -66.0(7) 60_554 . . . ?
C35 Co2 C24 C23 -180.0 . . . . ?
C35 Co2 C24 C23 0.0(16) 145_565 . . . ?
C23 Co2 C24 C25 -14.9(6) 78_455 . . . ?
C23 Co2 C24 C25 -61.2(16) 145_565 . . . ?
C23 Co2 C24 C25 165.1(5) 126_655 . . . ?
C23 Co2 C24 C25 52.8(5) 108_566 . . . ?
C23 Co2 C24 C25 118.8 . . . . ?
C23 Co2 C24 C25 -127.2(7) 60_554 . . . ?
C35 Co2 C24 C25 -14.9(5) 126_655 . . . ?
C35 Co2 C24 C25 -127.2(5) 108_566 . . . ?
C35 Co2 C24 C25 165.1(6) 78_455 . . . ?
C35 Co2 C24 C25 52.8(7) 60_554 . . . ?
C35 Co2 C24 C25 -61.2 . . . . ?
C35 Co2 C24 C25 118.8(16) 145_565 . . . ?
C23 Co2 C24 C29 105.9(6) 78_455 . . . ?
C23 Co2 C24 C29 59.6(16) 145_565 . . . ?
C23 Co2 C24 C29 -74.1(5) 126_655 . . . ?
C23 Co2 C24 C29 173.6(4) 108_566 . . . ?
C23 Co2 C24 C29 -120.4 . . . . ?
C23 Co2 C24 C29 -6.4(7) 60_554 . . . ?
C35 Co2 C24 C29 105.9(5) 126_655 . . . ?
C35 Co2 C24 C29 -6.4(4) 108_566 . . . ?
C35 Co2 C24 C29 -74.1(6) 78_455 . . . ?
C35 Co2 C24 C29 173.6(7) 60_554 . . . ?
C35 Co2 C24 C29 59.7 . . . . ?
C35 Co2 C24 C29 -120.3(16) 145_565 . . . ?
C22 C21 C25 C24 -0.1 . . . . ?
C26 C21 C25 C24 -176.6 . . . . ?
Co2 C21 C25 C24 58.6 . . . . ?
C22 C21 C25 C30 176.6 . . . . ?
C26 C21 C25 C30 0.1 . . . . ?
Co2 C21 C25 C30 -124.7 . . . . ?
C22 C21 C25 Co2 -58.8 . . . . ?
C26 C21 C25 Co2 124.8 . . . . ?
C23 C24 C25 C21 0.5 . . . . ?
C29 C24 C25 C21 179.4 . . . . ?
Co2 C24 C25 C21 -59.0 . . . . ?
C23 C24 C25 C30 -176.1 . . . . ?
C29 C24 C25 C30 2.8 . . . . ?
Co2 C24 C25 C30 124.3 . . . . ?
C23 C24 C25 Co2 59.5 . . . . ?
C29 C24 C25 Co2 -121.6 . . . . ?
C23 Co2 C25 C21 -81.1(7) 78_455 . . . ?
C23 Co2 C25 C21 -98.3(10) 145_565 . . . ?
C23 Co2 C25 C21 98.9(9) 126_655 . . . ?
C23 Co2 C25 C21 6.0(5) 108_566 . . . ?
C23 Co2 C25 C21 81.7 . . . . ?
C23 Co2 C25 C21 -174.0(10) 60_554 . . . ?
C35 Co2 C25 C21 -81.1(9) 126_655 . . . ?
C35 Co2 C25 C21 -173.9(5) 108_566 . . . ?
C35 Co2 C25 C21 98.9(7) 78_455 . . . ?
C35 Co2 C25 C21 6.1(10) 60_554 . . . ?
C35 Co2 C25 C21 -98.3 . . . . ?
C35 Co2 C25 C21 81.7(10) 145_565 . . . ?
C23 Co2 C25 C24 159.2(7) 78_455 . . . ?
C23 Co2 C25 C24 142.0(10) 145_565 . . . ?
C23 Co2 C25 C24 -20.8(9) 126_655 . . . ?
C23 Co2 C25 C24 -113.6(5) 108_566 . . . ?
C23 Co2 C25 C24 -38.0 . . . . ?
C23 Co2 C25 C24 66.4(10) 60_554 . . . ?
C35 Co2 C25 C24 159.2(9) 126_655 . . . ?
C35 Co2 C25 C24 66.4(5) 108_566 . . . ?
C35 Co2 C25 C24 -20.8(7) 78_455 . . . ?
C35 Co2 C25 C24 -113.6(10) 60_554 . . . ?
C35 Co2 C25 C24 142.0 . . . . ?
C35 Co2 C25 C24 -38.0(10) 145_565 . . . ?
C23 Co2 C25 C30 38.9(7) 78_455 . . . ?
C23 Co2 C25 C30 21.7(10) 145_565 . . . ?
C23 Co2 C25 C30 -141.1(9) 126_655 . . . ?
C23 Co2 C25 C30 126.1(5) 108_566 . . . ?
C23 Co2 C25 C30 -158.3 . . . . ?
C23 Co2 C25 C30 -53.9(10) 60_554 . . . ?
C35 Co2 C25 C30 39.0(9) 126_655 . . . ?
C35 Co2 C25 C30 -53.9(5) 108_566 . . . ?
C35 Co2 C25 C30 -141.0(7) 78_455 . . . ?
C35 Co2 C25 C30 126.1(10) 60_554 . . . ?
C35 Co2 C25 C30 21.7 . . . . ?
C35 Co2 C25 C30 -158.3(10) 145_565 . . . ?
C23 Co2 C31 C35 -46.3(6) 78_455 . . . ?
C23 Co2 C31 C35 0.0(16) 145_565 . . . ?
C23 Co2 C31 C35 133.7(5) 126_655 . . . ?
C23 Co2 C31 C35 -114.0(5) 108_566 . . . ?
C23 Co2 C31 C35 -180.0 . . . . ?
C23 Co2 C31 C35 66.0(7) 60_554 . . . ?
C35 Co2 C31 C35 -46.3(5) 126_655 . . . ?
C35 Co2 C31 C35 66.0(5) 108_566 . . . ?
C35 Co2 C31 C35 133.7(6) 78_455 . . . ?
C35 Co2 C31 C35 -114.0(7) 60_554 . . . ?
C35 Co2 C31 C35 180.0(16) 145_565 . . . ?
C23 Co2 C31 C32 -165.1(6) 78_455 . . . ?
C23 Co2 C31 C32 -118.8(16) 145_565 . . . ?
C23 Co2 C31 C32 14.9(5) 126_655 . . . ?
C23 Co2 C31 C32 127.2(5) 108_566 . . . ?
C23 Co2 C31 C32 61.2 . . . . ?
C23 Co2 C31 C32 -52.8(7) 60_554 . . . ?
C35 Co2 C31 C32 -165.1(5) 126_655 . . . ?
C35 Co2 C31 C32 -52.8(5) 108_566 . . . ?
C35 Co2 C31 C32 14.9(6) 78_455 . . . ?
C35 Co2 C31 C32 127.2(7) 60_554 . . . ?
C35 Co2 C31 C32 -118.8 . . . . ?
C35 Co2 C31 C32 61.2(16) 145_565 . . . ?
C23 Co2 C31 C36 74.1(6) 78_455 . . . ?
C23 Co2 C31 C36 120.5(16) 145_565 . . . ?
C23 Co2 C31 C36 -105.9(5) 126_655 . . . ?
C23 Co2 C31 C36 6.5(4) 108_566 . . . ?
C23 Co2 C31 C36 -59.5 . . . . ?
C23 Co2 C31 C36 -173.5(7) 60_554 . . . ?
C35 Co2 C31 C36 74.1(5) 126_655 . . . ?
C35 Co2 C31 C36 -173.5(4) 108_566 . . . ?
C35 Co2 C31 C36 -105.9(6) 78_455 . . . ?
C35 Co2 C31 C36 6.5(7) 60_554 . . . ?
C35 Co2 C31 C36 120.4 . . . . ?
C35 Co2 C31 C36 -59.6(16) 145_565 . . . ?
C35 C31 C32 C33 -0.4 . . . . ?
C36 C31 C32 C33 -179.5 . . . . ?
Co2 C31 C32 C33 59.0 . . . . ?
C35 C31 C32 C37 176.1 . . . . ?
C36 C31 C32 C37 -2.9 . . . . ?
Co2 C31 C32 C37 -124.4 . . . . ?
C35 C31 C32 Co2 -59.5 . . . . ?
C36 C31 C32 Co2 121.5 . . . . ?
C23 Co2 C32 C33 -98.9(7) 78_455 . . . ?
C23 Co2 C32 C33 -81.7(10) 145_565 . . . ?
C23 Co2 C32 C33 81.1(9) 126_655 . . . ?
C23 Co2 C32 C33 174.0(5) 108_566 . . . ?
C23 Co2 C32 C33 98.3 . . . . ?
C23 Co2 C32 C33 -6.0(10) 60_554 . . . ?
C35 Co2 C32 C33 -98.9(9) 126_655 . . . ?
C35 Co2 C32 C33 -6.1(5) 108_566 . . . ?
C35 Co2 C32 C33 81.1(7) 78_455 . . . ?
C35 Co2 C32 C33 173.9(10) 60_554 . . . ?
C35 Co2 C32 C33 -81.7 . . . . ?
C35 Co2 C32 C33 98.3(10) 145_565 . . . ?
C23 Co2 C32 C31 20.8(7) 78_455 . . . ?
C23 Co2 C32 C31 38.0(10) 145_565 . . . ?
C23 Co2 C32 C31 -159.2(9) 126_655 . . . ?
C23 Co2 C32 C31 -66.4(5) 108_566 . . . ?
C23 Co2 C32 C31 -142.0 . . . . ?
C23 Co2 C32 C31 113.6(10) 60_554 . . . ?
C35 Co2 C32 C31 20.7(9) 126_655 . . . ?
C35 Co2 C32 C31 113.6(5) 108_566 . . . ?
C35 Co2 C32 C31 -159.3(7) 78_455 . . . ?
C35 Co2 C32 C31 -66.4(10) 60_554 . . . ?
C35 Co2 C32 C31 38.0 . . . . ?
C35 Co2 C32 C31 -142.0(10) 145_565 . . . ?
C23 Co2 C32 C37 141.1(7) 78_455 . . . ?
C23 Co2 C32 C37 158.3(10) 145_565 . . . ?
C23 Co2 C32 C37 -38.9(9) 126_655 . . . ?
C23 Co2 C32 C37 53.9(5) 108_566 . . . ?
C23 Co2 C32 C37 -21.7 . . . . ?
C23 Co2 C32 C37 -126.1(10) 60_554 . . . ?
C35 Co2 C32 C37 141.0(9) 126_655 . . . ?
C35 Co2 C32 C37 -126.1(5) 108_566 . . . ?
C35 Co2 C32 C37 -39.0(7) 78_455 . . . ?
C35 Co2 C32 C37 53.9(10) 60_554 . . . ?
C35 Co2 C32 C37 158.3 . . . . ?
C35 Co2 C32 C37 -21.7(10) 145_565 . . . ?
C31 C32 C33 C34 0.0 . . . . ?
C37 C32 C33 C34 -176.6 . . . . ?
Co2 C32 C33 C34 58.7 . . . . ?
C31 C32 C33 C38 176.6 . . . . ?
C37 C32 C33 C38 0.0 . . . . ?
Co2 C32 C33 C38 -124.7 . . . . ?
C31 C32 C33 Co2 -58.7 . . . . ?
C37 C32 C33 Co2 124.7 . . . . ?
C23 Co2 C33 C32 117.2(3) 78_455 . . . ?
C23 Co2 C33 C32 81.6(9) 145_565 . . . ?
C23 Co2 C33 C32 -62.8(11) 126_655 . . . ?
C23 Co2 C33 C32 -16.1(17) 108_566 . . . ?
C23 Co2 C33 C32 -98.4 . . . . ?
C23 Co2 C33 C32 164(2) 60_554 . . . ?
C35 Co2 C33 C32 117.2(11) 126_655 . . . ?
C35 Co2 C33 C32 163.9(17) 108_566 . . . ?
C35 Co2 C33 C32 -62.8(3) 78_455 . . . ?
C35 Co2 C33 C32 -16(2) 60_554 . . . ?
C35 Co2 C33 C32 81.6 . . . . ?
C35 Co2 C33 C32 -98.4(9) 145_565 . . . ?
C23 Co2 C33 C34 -2.4(3) 78_455 . . . ?
C23 Co2 C33 C34 -38.0(9) 145_565 . . . ?
C23 Co2 C33 C34 177.6(11) 126_655 . . . ?
C23 Co2 C33 C34 -135.7(17) 108_566 . . . ?
C23 Co2 C33 C34 142.0 . . . . ?
C23 Co2 C33 C34 44(2) 60_554 . . . ?
C35 Co2 C33 C34 -2.4(11) 126_655 . . . ?
C35 Co2 C33 C34 44.3(17) 108_566 . . . ?
C35 Co2 C33 C34 177.6(3) 78_455 . . . ?
C35 Co2 C33 C34 -136(2) 60_554 . . . ?
C35 Co2 C33 C34 -38.0 . . . . ?
C35 Co2 C33 C34 142.0(9) 145_565 . . . ?
C23 Co2 C33 C38 -122.6(3) 78_455 . . . ?
C23 Co2 C33 C38 -158.2(9) 145_565 . . . ?
C23 Co2 C33 C38 57.4(11) 126_655 . . . ?
C23 Co2 C33 C38 104.1(17) 108_566 . . . ?
C23 Co2 C33 C38 21.8 . . . . ?
C23 Co2 C33 C38 -76(2) 60_554 . . . ?
C35 Co2 C33 C38 -122.6(11) 126_655 . . . ?
C35 Co2 C33 C38 -75.9(17) 108_566 . . . ?
C35 Co2 C33 C38 57.4(3) 78_455 . . . ?
C35 Co2 C33 C38 104(2) 60_554 . . . ?
C35 Co2 C33 C38 -158.2 . . . . ?
C35 Co2 C33 C38 21.8(9) 145_565 . . . ?
C32 C33 C34 C35 0.4 . . . . ?
C38 C33 C34 C35 -176.2 . . . . ?
Co2 C33 C34 C35 59.5 . . . . ?
C32 C33 C34 C39 179.4 . . . . ?
C38 C33 C34 C39 2.9 . . . . ?
Co2 C33 C34 C39 -121.5 . . . . ?
C32 C33 C34 Co2 -59.1 . . . . ?
C38 C33 C34 Co2 124.4 . . . . ?
C23 Co2 C34 C35 59.2(3) 78_455 . . . ?
C23 Co2 C34 C35 0.0(15) 145_565 . . . ?
C23 Co2 C34 C35 -120.8(9) 126_655 . . . ?
C23 Co2 C34 C35 34(2) 108_566 . . . ?
C23 Co2 C34 C35 180.0 . . . . ?
C23 Co2 C34 C35 -146.2(2) 60_554 . . . ?
C35 Co2 C34 C35 59.2(9) 126_655 . . . ?
C35 Co2 C34 C35 -146(2) 108_566 . . . ?
C35 Co2 C34 C35 -120.8(3) 78_455 . . . ?
C35 Co2 C34 C35 33.8(2) 60_554 . . . ?
C35 Co2 C34 C35 180.0(15) 145_565 . . . ?
C23 Co2 C34 C33 178.1(3) 78_455 . . . ?
C23 Co2 C34 C33 118.9(15) 145_565 . . . ?
C23 Co2 C34 C33 -1.9(9) 126_655 . . . ?
C23 Co2 C34 C33 153(2) 108_566 . . . ?
C23 Co2 C34 C33 -61.1 . . . . ?
C23 Co2 C34 C33 -27.3(2) 60_554 . . . ?
C35 Co2 C34 C33 178.1(9) 126_655 . . . ?
C35 Co2 C34 C33 -27(2) 108_566 . . . ?
C35 Co2 C34 C33 -1.9(3) 78_455 . . . ?
C35 Co2 C34 C33 152.7(2) 60_554 . . . ?
C35 Co2 C34 C33 118.9 . . . . ?
C35 Co2 C34 C33 -61.1(15) 145_565 . . . ?
C23 Co2 C34 C39 -61.2(3) 78_455 . . . ?
C23 Co2 C34 C39 -120.4(15) 145_565 . . . ?
C23 Co2 C34 C39 118.8(9) 126_655 . . . ?
C23 Co2 C34 C39 -87(2) 108_566 . . . ?
C23 Co2 C34 C39 59.6 . . . . ?
C23 Co2 C34 C39 93.4(2) 60_554 . . . ?
C35 Co2 C34 C39 -61.2(9) 126_655 . . . ?
C35 Co2 C34 C39 93(2) 108_566 . . . ?
C35 Co2 C34 C39 118.8(3) 78_455 . . . ?
C35 Co2 C34 C39 -86.6(2) 60_554 . . . ?
C35 Co2 C34 C39 -120.4 . . . . ?
C35 Co2 C34 C39 59.6(15) 145_565 . . . ?
C32 C31 C35 C34 0.7 . . . . ?
C36 C31 C35 C34 179.7 . . . . ?
Co2 C31 C35 C34 -59.1 . . . . ?
C32 C31 C35 C40 -176.6 . . . . ?
C36 C31 C35 C40 2.5 . . . . ?
Co2 C31 C35 C40 123.6 . . . . ?
C32 C31 C35 Co2 59.8 . . . . ?
C36 C31 C35 Co2 -121.2 . . . . ?
C33 C34 C35 C31 -0.7 . . . . ?
C39 C34 C35 C31 -179.7 . . . . ?
Co2 C34 C35 C31 59.1 . . . . ?
C33 C34 C35 C40 176.6 . . . . ?
C39 C34 C35 C40 -2.4 . . . . ?
Co2 C34 C35 C40 -123.6 . . . . ?
C33 C34 C35 Co2 -59.8 . . . . ?
C39 C34 C35 Co2 121.2 . . . . ?
C23 Co2 C35 C31 128.6(3) 78_455 . . . ?
C23 Co2 C35 C31 -51.4(9) 126_655 . . . ?
C23 Co2 C35 C31 77.8(10) 108_566 . . . ?
C23 Co2 C35 C31 -102.2(3) 60_554 . . . ?
C35 Co2 C35 C31 128.6(9) 126_655 . . . ?
C35 Co2 C35 C31 -102.2(10) 108_566 . . . ?
C35 Co2 C35 C31 -51.4(3) 78_455 . . . ?
C35 Co2 C35 C31 77.8(3) 60_554 . . . ?
C23 Co2 C35 C34 -111.7(3) 78_455 . . . ?
C23 Co2 C35 C34 68.3(9) 126_655 . . . ?
C23 Co2 C35 C34 -162.5(10) 108_566 . . . ?
C23 Co2 C35 C34 17.5(3) 60_554 . . . ?
C35 Co2 C35 C34 -111.7(9) 126_655 . . . ?
C35 Co2 C35 C34 17.5(10) 108_566 . . . ?
C35 Co2 C35 C34 68.3(3) 78_455 . . . ?
C35 Co2 C35 C34 -162.5(3) 60_554 . . . ?
C23 Co2 C35 C40 8.5(3) 78_455 . . . ?
C23 Co2 C35 C40 -171.5(9) 126_655 . . . ?
C23 Co2 C35 C40 -42.4(10) 108_566 . . . ?
C23 Co2 C35 C40 137.6(3) 60_554 . . . ?
C35 Co2 C35 C40 8.5(9) 126_655 . . . ?
C35 Co2 C35 C40 137.6(10) 108_566 . . . ?
C35 Co2 C35 C40 -171.5(3) 78_455 . . . ?
C35 Co2 C35 C40 -42.4(3) 60_554 . . . ?
O002 Ga01 O001 C001 23(3) 83_455 . . . ?
O002 Ga01 O001 C001 -81.9(7) 32_545 . . . ?
O002 Ga01 O001 C001 7.0(7) . . . . ?
O001 Ga01 O001 C001 -166.8(7) 32_545 . . . ?
O001 Ga01 O001 C001 99.2(8) 83_455 . . . ?
K1 Ga01 O001 C001 -77.0(8) 83_455 . . . ?
K1 Ga01 O001 C001 10.3(8) . . . . ?
K1 Ga01 O001 C001 -42.9(7) 32_545 . . . ?
O002 Ga01 O002 C002 176.3(8) 83_455 . . . ?
O002 Ga01 O002 C002 87.1(9) 32_545 . . . ?
O001 Ga01 O002 C002 -5.4(7) . . . . ?
O001 Ga01 O002 C002 -99.0(7) 83_455 . . . ?
K1 Ga01 O002 C002 136.9(7) 83_455 . . . ?
K1 Ga01 O002 C002 178.9(10) . . . . ?
K1 Ga01 O002 C002 85.0(8) 32_545 . . . ?
O002 Ga01 O002 K1 -91.79(12) 32_545 . . . ?
O001 Ga01 O002 K1 82.1(4) 83_455 . . . ?
K1 Ga01 O002 K1 -41.9(3) 83_455 . . . ?
K1 Ga01 O002 K1 -93.9(4) 32_545 . . . ?
O002 Ga01 O002 K1 91.35(10) 83_455 . . 32_545 ?
O002 Ga01 O002 K1 2.1(3) 32_545 . . 32_545 ?
O001 Ga01 O002 K1 -90.4(3) . . . 32_545 ?
O001 Ga01 O002 K1 176.1(3) 83_455 . . 32_545 ?
K1 Ga01 O002 K1 52.0(3) 83_455 . . 32_545 ?
K1 Ga01 O002 K1 93.9(4) . . . 32_545 ?
Ga01 O001 C001 C006 174.7(10) . . . . ?
Ga01 O001 C001 C002 -7.3(11) . . . . ?
C006 C001 C002 C003 1.9(14) . . . . ?
O001 C001 C002 C003 -176.2(10) . . . . ?
C006 C001 C002 O002 -179.0(12) . . . . ?
O001 C001 C002 O002 2.9(13) . . . . ?
C006 C001 C002 K1 -100.2(12) . . . 32_545 ?
O001 C001 C002 K1 81.8(9) . . . 32_545 ?
Ga01 O002 C002 C001 2.9(12) . . . . ?
K1 O002 C002 C001 -178.5(7) . . . . ?
K1 O002 C002 C001 101.3(9) 32_545 . . . ?
Ga01 O002 C002 C003 -178.0(8) . . . . ?
K1 O002 C002 C003 0.5(17) . . . . ?
K1 O002 C002 C003 -79.6(10) 32_545 . . . ?
Ga01 O002 C002 K1 -98.4(5) . . . 32_545 ?
K1 O002 C002 K1 80.1(8) . . . 32_545 ?
C001 C002 C003 C004 -0.8(14) . . . . ?
O002 C002 C003 C004 -179.9(13) . . . . ?
K1 C002 C003 C004 110.6(11) 32_545 . . . ?
C001 C002 C003 K1 -111.5(9) . . . 32_545 ?
O002 C002 C003 K1 69.5(10) . . . 32_545 ?
C002 C003 C004 C005 -1.8(19) . . . . ?
K1 C003 C004 C005 75.0(14) 32_545 . . . ?
C003 C004 C005 C006 4(2) . . . . ?
C002 C001 C006 C005 -0.3(18) . . . . ?
O001 C001 C006 C005 177.6(11) . . . . ?
C002 C001 C006 C007 168.4(11) . . . . ?
O001 C001 C006 C007 -14(2) . . . . ?
C004 C005 C006 C001 -3(2) . . . . ?
C004 C005 C006 C007 -171.5(12) . . . . ?
C009 N001 C007 O003 7(2) . . . . ?
C009 N001 C007 C006 177.5(13) . . . . ?
C001 C006 C007 N001 14(2) . . . . ?
C005 C006 C007 N001 -177.2(12) . . . . ?
C001 C006 C007 O003 -175.0(12) . . . . ?
C005 C006 C007 O003 -6(2) . . . . ?
C007 N001 C009 C010 -29.6(19) . . . . ?
C007 N001 C009 C008 151.3(14) . . . . ?
C012 C008 C009 N001 -4.4(17) 50_554 . . . ?
C008 C008 C009 N001 177.4(8) 50_554 . . . ?
C012 C008 C009 C010 176.5(13) 50_554 . . . ?
C008 C008 C009 C010 -1.7(11) 50_554 . . . ?
N001 C009 C010 C011 179.8(12) . . . . ?
C008 C009 C010 C011 -1.1(15) . . . . ?
C009 C010 C011 C012 2(2) . . . . ?
C010 C011 C012 C008 -1(2) . . . 50_554 ?
C002 O002 K1 O2S -111.5(11) . . . . ?
Ga01 O002 K1 O2S 67.0(3) . . . . ?
K1 O002 K1 O2S -34.39(11) 32_545 . . . ?
C002 O002 K1 O002 -111.5(11) . . . 42_644 ?
Ga01 O002 K1 O002 67.0(3) . . . 42_644 ?
K1 O002 K1 O002 -34.39(11) 32_545 . . 42_644 ?
C002 O002 K1 O002 -176.5(11) . . . 83_455 ?
Ga01 O002 K1 O002 2.0(3) . . . 83_455 ?
K1 O002 K1 O002 -99.4(2) 32_545 . . 83_455 ?
C002 O002 K1 O002 -62.2(11) . . . 86 ?
Ga01 O002 K1 O002 116.3(4) . . . 86 ?
K1 O002 K1 O002 15.0(4) 32_545 . . 86 ?
C002 O002 K1 C002 157.3(11) . . . 83_455 ?
Ga01 O002 K1 C002 -24.2(4) . . . 83_455 ?
K1 O002 K1 C002 -125.6(3) 32_545 . . 83_455 ?
C002 O002 K1 C002 -39.3(11) . . . 86 ?
Ga01 O002 K1 C002 139.2(4) . . . 86 ?
K1 O002 K1 C002 37.8(4) 32_545 . . 86 ?
C002 O002 K1 C003 156.4(10) . . . 83_455 ?
Ga01 O002 K1 C003 -25.1(4) . . . 83_455 ?
K1 O002 K1 C003 -126.5(3) 32_545 . . 83_455 ?
C002 O002 K1 C003 -18.3(11) . . . 86 ?
Ga01 O002 K1 C003 160.2(4) . . . 86 ?
K1 O002 K1 C003 58.8(3) 32_545 . . 86 ?
C002 O002 K1 Ga01 -178.5(13) . . . . ?
K1 O002 K1 Ga01 -101.4(4) 32_545 . . . ?
C002 O002 K1 Ga01 -85.2(10) . . . 86 ?
Ga01 O002 K1 Ga01 93.3(3) . . . 86 ?
K1 O002 K1 Ga01 -8.1(3) 32_545 . . 86 ?
C002 O002 K1 K1 -137.2(10) . . . 83_455 ?
Ga01 O002 K1 K1 41.3(3) . . . 83_455 ?
K1 O002 K1 K1 -60.09(17) 32_545 . . 83_455 ?
O002 Ga01 K1 O2S 81.4(4) 83_455 . . . ?
O002 Ga01 K1 O2S -7.1(3) 32_545 . . . ?
O002 Ga01 K1 O2S -95.2(4) . . . . ?
O001 Ga01 K1 O2S -100.4(3) . . . . ?
O001 Ga01 K1 O2S 75.0(4) 32_545 . . . ?
O001 Ga01 K1 O2S 167.1(2) 83_455 . . . ?
K1 Ga01 K1 O2S 35.75(2) 83_455 . . . ?
K1 Ga01 K1 O2S -35.75(2) 32_545 . . . ?
O002 Ga01 K1 O002 176.6(5) 83_455 . . . ?
O002 Ga01 K1 O002 88.1(3) 32_545 . . . ?
O001 Ga01 K1 O002 -5.2(5) . . . . ?
O001 Ga01 K1 O002 170.2(5) 32_545 . . . ?
O001 Ga01 K1 O002 -97.6(4) 83_455 . . . ?
K1 Ga01 K1 O002 131.0(4) 83_455 . . . ?
K1 Ga01 K1 O002 59.5(4) 32_545 . . . ?
O002 Ga01 K1 O002 52.8(3) 83_455 . . 42_644 ?
O002 Ga01 K1 O002 -35.7(3) 32_545 . . 42_644 ?
O002 Ga01 K1 O002 -123.9(5) . . . 42_644 ?
O001 Ga01 K1 O002 -129.1(3) . . . 42_644 ?
O001 Ga01 K1 O002 46.4(5) 32_545 . . 42_644 ?
O001 Ga01 K1 O002 138.5(3) 83_455 . . 42_644 ?
K1 Ga01 K1 O002 7.1(2) 83_455 . . 42_644 ?
K1 Ga01 K1 O002 -64.4(2) 32_545 . . 42_644 ?
O002 Ga01 K1 O002 -88.5(3) 32_545 . . 83_455 ?
O002 Ga01 K1 O002 -176.6(5) . . . 83_455 ?
O001 Ga01 K1 O002 178.2(5) . . . 83_455 ?
O001 Ga01 K1 O002 -6.4(5) 32_545 . . 83_455 ?
O001 Ga01 K1 O002 85.7(4) 83_455 . . 83_455 ?
K1 Ga01 K1 O002 -45.7(4) 83_455 . . 83_455 ?
K1 Ga01 K1 O002 -117.2(4) 32_545 . . 83_455 ?
O002 Ga01 K1 O002 111.0(5) 83_455 . . 86 ?
O002 Ga01 K1 O002 22.5(4) 32_545 . . 86 ?
O002 Ga01 K1 O002 -65.6(4) . . . 86 ?
O001 Ga01 K1 O002 -70.8(3) . . . 86 ?
O001 Ga01 K1 O002 104.6(4) 32_545 . . 86 ?
O001 Ga01 K1 O002 -163.2(3) 83_455 . . 86 ?
K1 Ga01 K1 O002 65.36(17) 83_455 . . 86 ?
K1 Ga01 K1 O002 -6.13(18) 32_545 . . 86 ?
O002 Ga01 K1 C002 -36.3(4) 83_455 . . 83_455 ?
O002 Ga01 K1 C002 -124.8(4) 32_545 . . 83_455 ?
O002 Ga01 K1 C002 147.1(6) . . . 83_455 ?
O001 Ga01 K1 C002 141.9(5) . . . 83_455 ?
O001 Ga01 K1 C002 -42.7(5) 32_545 . . 83_455 ?
O001 Ga01 K1 C002 49.4(4) 83_455 . . 83_455 ?
K1 Ga01 K1 C002 -82.0(4) 83_455 . . 83_455 ?
K1 Ga01 K1 C002 -153.5(4) 32_545 . . 83_455 ?
O002 Ga01 K1 C002 128.1(6) 83_455 . . 86 ?
O002 Ga01 K1 C002 39.6(5) 32_545 . . 86 ?
O002 Ga01 K1 C002 -48.5(5) . . . 86 ?
O001 Ga01 K1 C002 -53.7(4) . . . 86 ?
O001 Ga01 K1 C002 121.7(5) 32_545 . . 86 ?
O001 Ga01 K1 C002 -146.1(4) 83_455 . . 86 ?
K1 Ga01 K1 C002 82.5(3) 83_455 . . 86 ?
K1 Ga01 K1 C002 11.0(3) 32_545 . . 86 ?
O002 Ga01 K1 C003 -30.6(4) 83_455 . . 83_455 ?
O002 Ga01 K1 C003 -119.1(4) 32_545 . . 83_455 ?
O002 Ga01 K1 C003 152.8(5) . . . 83_455 ?
O001 Ga01 K1 C003 147.6(4) . . . 83_455 ?
O001 Ga01 K1 C003 -37.0(5) 32_545 . . 83_455 ?
O001 Ga01 K1 C003 55.1(3) 83_455 . . 83_455 ?
K1 Ga01 K1 C003 -76.3(3) 83_455 . . 83_455 ?
K1 Ga01 K1 C003 -147.7(2) 32_545 . . 83_455 ?
O002 Ga01 K1 C003 154.4(5) 83_455 . . 86 ?
O002 Ga01 K1 C003 65.9(4) 32_545 . . 86 ?
O002 Ga01 K1 C003 -22.2(5) . . . 86 ?
O001 Ga01 K1 C003 -27.4(4) . . . 86 ?
O001 Ga01 K1 C003 148.0(4) 32_545 . . 86 ?
O001 Ga01 K1 C003 -119.8(3) 83_455 . . 86 ?
K1 Ga01 K1 C003 108.8(3) 83_455 . . 86 ?
K1 Ga01 K1 C003 37.3(3) 32_545 . . 86 ?
O002 Ga01 K1 Ga01 81.4(4) 83_455 . . 86 ?
O002 Ga01 K1 Ga01 -7.1(3) 32_545 . . 86 ?
O002 Ga01 K1 Ga01 -95.2(4) . . . 86 ?
O001 Ga01 K1 Ga01 -100.4(3) . . . 86 ?
O001 Ga01 K1 Ga01 75.0(4) 32_545 . . 86 ?
O001 Ga01 K1 Ga01 167.1(2) 83_455 . . 86 ?
K1 Ga01 K1 Ga01 35.75(2) 83_455 . . 86 ?
K1 Ga01 K1 Ga01 -35.75(2) 32_545 . . 86 ?
O002 Ga01 K1 K1 45.7(4) 83_455 . . 83_455 ?
O002 Ga01 K1 K1 -42.9(3) 32_545 . . 83_455 ?
O002 Ga01 K1 K1 -131.0(4) . . . 83_455 ?
O001 Ga01 K1 K1 -136.2(3) . . . 83_455 ?
O001 Ga01 K1 K1 39.2(4) 32_545 . . 83_455 ?
O001 Ga01 K1 K1 131.4(2) 83_455 . . 83_455 ?
K1 Ga01 K1 K1 -71.49(5) 32_545 . . 83_455 ?
O002 K1 O2S K1 -121.8(2) . . . 83_455 ?
O002 K1 O2S K1 58.2(2) 42_644 . . 83_455 ?
O002 K1 O2S K1 -53.40(16) 83_455 . . 83_455 ?
O002 K1 O2S K1 126.60(16) 86 . . 83_455 ?
C002 K1 O2S K1 -50.8(2) 83_455 . . 83_455 ?
C002 K1 O2S K1 129.2(2) 86 . . 83_455 ?
C003 K1 O2S K1 -30.7(2) 83_455 . . 83_455 ?
C003 K1 O2S K1 149.3(2) 86 . . 83_455 ?
Ga01 K1 O2S K1 -90.0 . . . 83_455 ?
Ga01 K1 O2S K1 90.0 86 . . 83_455 ?
O002 K1 O2S K1 58.2(2) . . . 32_545 ?
O002 K1 O2S K1 -121.8(2) 42_644 . . 32_545 ?
O002 K1 O2S K1 126.60(16) 83_455 . . 32_545 ?
O002 K1 O2S K1 -53.40(16) 86 . . 32_545 ?
C002 K1 O2S K1 129.2(2) 83_455 . . 32_545 ?
C002 K1 O2S K1 -50.8(2) 86 . . 32_545 ?
C003 K1 O2S K1 149.3(2) 83_455 . . 32_545 ?
C003 K1 O2S K1 -30.7(2) 86 . . 32_545 ?
Ga01 K1 O2S K1 90.0 . . . 32_545 ?
Ga01 K1 O2S K1 -90.0 86 . . 32_545 ?
K1 K1 O2S K1 180.0 83_455 . . 32_545 ?

loop_
_platon_squeeze_void_nr
_platon_squeeze_void_average_x
_platon_squeeze_void_average_y
_platon_squeeze_void_average_z
_platon_squeeze_void_volume
_platon_squeeze_void_count_electrons
_platon_squeeze_void_content
1 0.390 -0.003 0.065 53022 21816 ' '
